data_4126949
loop_
_publ_author_name
'Cook, Andrew W.'
'Jones, Zachary R.'
'Wu, Guang'
'Scott, Susannah L.'
'Hayton, Trevor W.'

_publ_section_title
;
 An Organometallic Cu20 Nanocluster: Synthesis, Characterization,
 Immobilization on Silica, and &quot;Click&quot; Chemistry.
;
_journal_name_full 'Journal of the American Chemical Society'
_journal_paper_doi 10.1021/jacs.7b10960
_journal_year 2017
_chemical_formula_sum 'C128 H118 Cu20 O17'
_chemical_formula_weight 3199.02
_space_group_crystal_system triclinic
_space_group_IT_number 2
_space_group_name_Hall '-P 1'
_space_group_name_H-M_alt 'P -1'
_symmetry_space_group_name_Hall '-P 1'
_symmetry_space_group_name_H-M 'P -1'
_atom_sites_solution_hydrogens geom
_audit_creation_method SHELXL-2014/7
_cell_angle_alpha 93.368(7)
_cell_angle_beta 102.082(7)
_cell_angle_gamma 103.927(7)
_cell_formula_units_Z 2
_cell_length_a 14.279(6)
_cell_length_b 14.958(6)
_cell_length_c 28.802(12)
_cell_measurement_reflns_used 1536
_cell_measurement_temperature 100(2)
_cell_measurement_theta_max 28.18
_cell_measurement_theta_min 1.35
_cell_volume 5800(4)
_computing_structure_refinement 'SHELXL-2014/7 (Sheldrick, 2014)'
_diffrn_ambient_temperature 100(2)
_diffrn_measured_fraction_theta_full 0.984
_diffrn_measured_fraction_theta_max 0.946
_diffrn_measurement_device_type 'Bruker APEX2'
_diffrn_radiation_type MoK\a
_diffrn_radiation_wavelength 0.71073
_diffrn_reflns_av_R_equivalents 0.1525
_diffrn_reflns_av_unetI/netI 0.2490
_diffrn_reflns_Laue_measured_fraction_full 0.984
_diffrn_reflns_Laue_measured_fraction_max 0.946
_diffrn_reflns_limit_h_max 18
_diffrn_reflns_limit_h_min -18
_diffrn_reflns_limit_k_max 19
_diffrn_reflns_limit_k_min -19
_diffrn_reflns_limit_l_max 31
_diffrn_reflns_limit_l_min -36
_diffrn_reflns_number 72768
_diffrn_reflns_point_group_measured_fraction_full 0.984
_diffrn_reflns_point_group_measured_fraction_max 0.946
_diffrn_reflns_theta_full 25.242
_diffrn_reflns_theta_max 27.225
_diffrn_reflns_theta_min 0.728
_exptl_absorpt_coefficient_mu 3.645
_exptl_absorpt_correction_T_max 0.7484
_exptl_absorpt_correction_T_min 0.5227
_exptl_absorpt_correction_type multi-scan
_exptl_absorpt_process_details sadabs
_exptl_crystal_colour red
_exptl_crystal_density_diffrn 1.832
_exptl_crystal_description block
_exptl_crystal_F_000 3204
_exptl_crystal_size_max 0.15
_exptl_crystal_size_mid 0.15
_exptl_crystal_size_min 0.05
_refine_diff_density_max 2.367
_refine_diff_density_min -1.904
_refine_diff_density_rms 0.250
_refine_ls_extinction_method none
_refine_ls_goodness_of_fit_ref 1.056
_refine_ls_hydrogen_treatment constr
_refine_ls_matrix_type full
_refine_ls_number_parameters 1337
_refine_ls_number_reflns 24541
_refine_ls_number_restraints 0
_refine_ls_restrained_S_all 1.056
_refine_ls_R_factor_all 0.2237
_refine_ls_R_factor_gt 0.1191
_refine_ls_shift/su_max 0.005
_refine_ls_shift/su_mean 0.000
_refine_ls_structure_factor_coef Fsqd
_refine_ls_weighting_details 'w=1/[\s^2^(Fo^2^)+186.2049P] where P=(Fo^2^+2Fc^2^)/3'
_refine_ls_weighting_scheme calc
_refine_ls_wR_factor_gt 0.2490
_refine_ls_wR_factor_ref 0.3018
_reflns_Friedel_coverage 0.000
_reflns_number_gt 12140
_reflns_number_total 24541
_reflns_threshold_expression 'I > 2\s(I)'
_cod_data_source_file ja7b10960_si_002.cif
_cod_data_source_block AWC_Cu20_1
_cod_depositor_comments
;
The following automatic conversions were performed:

'_exptl_absorpt_correction_type' value 'Multi-scan' changed to
'multi-scan' according to
/home/data/users/saulius/crontab/automatic-downloads/rss-feeds/ACS/lib/dictionaries/cif_core.dic
dictionary named 'cif_core.dic' version 2.4.2 from 2011-04-26.

Automatic conversion script
Id: cif_fix_values 4973 2017-02-22 13:04:09Z antanas 
;
_cod_database_code 4126949
_shelx_shelxl_version_number 2014/7
_shelx_space_group_comment
;
The symmetry employed for this shelxl refinement is uniquely defined
by the following loop, which should always be used as a source of
symmetry information in preference to the above space-group names.
They are only intended as comments.
;

loop_
_space_group_symop_operation_xyz
'x, y, z'
'-x, -y, -z'

loop_
_atom_site_label
_atom_site_type_symbol
_atom_site_fract_x
_atom_site_fract_y
_atom_site_fract_z
_atom_site_U_iso_or_equiv
_atom_site_adp_type
_atom_site_occupancy
_atom_site_site_symmetry_order
_atom_site_calc_flag
_atom_site_refinement_flags_posn
_atom_site_refinement_flags_adp
Cu15 Cu 0.14001(15) 0.73919(13) 0.18424(8) 0.0258(5) Uani 1 1 d . .
Cu7 Cu 0.41816(15) 0.74583(13) 0.28819(8) 0.0245(5) Uani 1 1 d . .
Cu4 Cu 0.19021(15) 0.72653(13) 0.31526(8) 0.0246(5) Uani 1 1 d . .
Cu1 Cu 0.48476(14) 0.52200(13) 0.32921(8) 0.0256(5) Uani 1 1 d . .
Cu10 Cu 0.08921(14) 0.51479(13) 0.23144(8) 0.0248(5) Uani 1 1 d . .
Cu14 Cu 0.38571(14) 0.67859(12) 0.19983(8) 0.0228(5) Uani 1 1 d . .
Cu11 Cu 0.23584(14) 0.65337(13) 0.24375(8) 0.0233(5) Uani 1 1 d . .
Cu16 Cu 0.32836(15) 0.82001(13) 0.22478(8) 0.0258(5) Uani 1 1 d . .
Cu3 Cu 0.33243(15) 0.60894(13) 0.32811(8) 0.0254(5) Uani 1 1 d . .
Cu9 Cu 0.35440(14) 0.54240(12) 0.25208(8) 0.0238(5) Uani 1 1 d . .
Cu8 Cu 0.52459(15) 0.64761(13) 0.26403(8) 0.0266(5) Uani 1 1 d . .
Cu5 Cu 0.53842(15) 0.71266(13) 0.36000(8) 0.0264(5) Uani 1 1 d . .
Cu20 Cu 0.41305(15) 0.55485(13) 0.13599(8) 0.0283(5) Uani 1 1 d . .
Cu6 Cu 0.37946(15) 0.86927(13) 0.33887(8) 0.0271(5) Uani 1 1 d . .
Cu18 Cu 0.51859(15) 0.80289(13) 0.16770(8) 0.0272(5) Uani 1 1 d . .
Cu19 Cu 0.24847(15) 0.67478(13) 0.12880(8) 0.0276(5) Uani 1 1 d . .
Cu13 Cu 0.23130(15) 0.53108(13) 0.17145(8) 0.0256(5) Uani 1 1 d . .
Cu2 Cu 0.22700(15) 0.41428(13) 0.27998(8) 0.0264(5) Uani 1 1 d . .
Cu17 Cu 0.56368(15) 0.86519(13) 0.26860(8) 0.0278(5) Uani 1 1 d . .
Cu12 Cu 0.38640(15) 0.42024(13) 0.20074(8) 0.0269(5) Uani 1 1 d . .
O4 O 0.1730(8) 0.8146(7) 0.3633(4) 0.029(3) Uani 1 1 d . .
O12 O 0.4713(9) 0.3674(8) 0.1689(4) 0.030(3) Uani 1 1 d . .
O5 O -0.0041(8) 0.3978(7) 0.2354(4) 0.025(3) Uani 1 1 d . .
O7 O 0.6204(9) 0.9194(8) 0.1686(5) 0.036(3) Uani 1 1 d . .
O1 O 0.5781(9) 0.5254(8) 0.3904(5) 0.034(3) Uani 1 1 d . .
O10 O 0.0789(9) 0.7768(8) 0.1243(5) 0.032(3) Uani 1 1 d . .
O2 O 0.6449(9) 0.6787(8) 0.4041(5) 0.034(3) Uani 1 1 d . .
O11 O 0.5075(9) 0.4810(8) 0.1246(5) 0.036(3) Uani 1 1 d . .
O6 O 0.1017(9) 0.3184(8) 0.2689(5) 0.041(3) Uani 1 1 d . .
O8 O 0.6136(9) 0.9789(7) 0.2415(5) 0.040(3) Uani 1 1 d . .
O9 O 0.1568(9) 0.7113(8) 0.0766(5) 0.036(3) Uani 1 1 d . .
O3 O 0.3196(9) 0.9216(8) 0.3846(5) 0.039(3) Uani 1 1 d . .
O13 O 0.5029(10) 0.7880(9) 0.0805(5) 0.046(3) Uiso 1 1 d . .
O15 O 0.3005(11) -0.0843(10) 0.5363(6) 0.059(4) Uiso 1 1 d . .
C53 C 0.4415(12) 0.8956(12) 0.2823(6) 0.027(4) Uani 1 1 d . .
C21 C 0.4035(11) 0.7487(10) 0.3581(6) 0.024(4) Uani 1 1 d . .
C62 C 0.1777(11) 0.8528(11) 0.2346(7) 0.024(3) Uani 1 1 d . .
C85 C 0.5079(12) 0.6669(11) 0.1807(6) 0.027(4) Uani 1 1 d . .
C71 C -0.0215(13) 0.4696(10) 0.1205(6) 0.024(4) Uani 1 1 d . .
C37 C 0.4894(12) 0.5003(12) 0.2582(7) 0.032(5) Uani 1 1 d . .
C77 C 0.2489(12) 0.4248(10) 0.2146(6) 0.024(4) Uani 1 1 d . .
C38 C 0.5764(12) 0.5194(11) 0.2807(6) 0.025(4) Uani 1 1 d . .
C93 C 0.3558(12) 0.7879(10) 0.1594(6) 0.021(4) Uani 1 1 d . .
C45 C 0.6031(11) 0.7630(10) 0.3068(6) 0.020(4) Uani 1 1 d . .
C23 C 0.4161(12) 0.6854(10) 0.4428(6) 0.021(4) Uani 1 1 d . .
O14 O 0.8257(11) 0.1880(10) 0.3364(6) 0.059(4) Uiso 1 1 d . .
C60 C 0.4374(12) 1.1127(11) 0.3485(7) 0.030(3) Uani 1 1 d . .
H60 H 0.4238 1.0761 0.3733 0.036 Uiso 1 1 calc R U
C87 C 0.7010(13) 0.7043(12) 0.1858(7) 0.032(5) Uani 1 1 d . .
O17 O 0.1582(15) 0.0046(13) 0.9823(8) 0.087(6) Uiso 1 1 d . .
C86 C 0.5982(12) 0.7000(11) 0.1823(6) 0.024(4) Uani 1 1 d . .
C68 C 0.2061(13) 1.0154(11) 0.2691(7) 0.029(4) Uani 1 1 d . .
H68 H 0.2352 0.9982 0.2988 0.034 Uiso 1 1 calc R U
C46 C 0.6822(11) 0.8163(10) 0.3024(6) 0.022(4) Uani 1 1 d . .
C69 C 0.1144(11) 0.6027(10) 0.1801(6) 0.021(4) Uani 1 1 d . .
C54 C 0.4368(11) 0.9726(11) 0.2992(7) 0.024(3) Uani 1 1 d . .
C5 C 0.0166(12) 0.3242(10) 0.2473(7) 0.024(4) Uani 1 1 d . .
C3 C 0.2307(12) 0.8883(9) 0.3869(7) 0.024(4) Uani 1 1 d . .
C70 C 0.0482(12) 0.5292(10) 0.1594(7) 0.029(4) Uani 1 1 d . .
C88 C 0.7361(13) 0.6280(12) 0.1968(7) 0.033(4) Uani 1 1 d . .
H88 H 0.6909 0.5740 0.2025 0.040 Uiso 1 1 calc R U
C79 C 0.1785(13) 0.3025(11) 0.1338(7) 0.031(4) Uani 1 1 d . .
C22 C 0.4205(12) 0.7072(10) 0.3944(7) 0.028(4) Uani 1 1 d . .
C66 C 0.1543(13) 1.1313(12) 0.2219(9) 0.045(4) Uani 1 1 d . .
H66 H 0.1515 1.1936 0.2189 0.054 Uiso 1 1 calc R U
C1 C 0.6477(13) 0.6006(11) 0.4124(7) 0.029(4) Uani 1 1 d . .
C64 C 0.1201(12) 0.9727(11) 0.1863(7) 0.027(4) Uani 1 1 d . .
H64 H 0.0927 0.9278 0.1590 0.033 Uiso 1 1 calc R U
C61 C 0.1984(11) 0.7890(11) 0.2556(7) 0.025(4) Uani 1 1 d . .
C14 C 0.2973(13) 0.4085(12) 0.3505(7) 0.033(4) Uani 1 1 d . .
C78 C 0.2351(13) 0.3727(11) 0.1758(7) 0.030(4) Uani 1 1 d . .
C29 C 0.1618(11) 0.5839(11) 0.2962(6) 0.022(4) Uani 1 1 d . .
C63 C 0.1685(12) 0.9479(11) 0.2294(7) 0.027(4) Uani 1 1 d . .
C36 C 0.1134(12) 0.4706(12) 0.3880(7) 0.030(4) Uani 1 1 d . .
H36 H 0.1081 0.4267 0.3617 0.036 Uiso 1 1 calc R U
C56 C 0.4726(12) 1.1255(11) 0.2715(7) 0.030(3) Uani 1 1 d . .
H56 H 0.4847 1.0989 0.2433 0.036 Uiso 1 1 calc R U
C30 C 0.1557(13) 0.5969(10) 0.3367(8) 0.032(5) Uani 1 1 d . .
C80 C 0.2270(15) 0.2668(12) 0.1035(7) 0.038(5) Uani 1 1 d . .
H80 H 0.2962 0.2916 0.1070 0.046 Uiso 1 1 calc R U
C13 C 0.3438(13) 0.4810(10) 0.3369(7) 0.032(3) Uani 1 1 d . .
C72 C -0.0053(13) 0.4701(12) 0.0740(7) 0.034(4) Uani 1 1 d . .
H72 H 0.0521 0.5118 0.0686 0.040 Uiso 1 1 calc R U
C65 C 0.1125(13) 1.0637(12) 0.1837(7) 0.037(5) Uani 1 1 d . .
H65 H 0.0775 1.0794 0.1548 0.044 Uiso 1 1 calc R U
C39 C 0.6769(12) 0.5110(11) 0.2914(6) 0.026(4) Uani 1 1 d . .
C15 C 0.2759(13) 0.3382(11) 0.3822(6) 0.027(4) Uani 1 1 d . .
C6 C -0.0682(13) 0.2368(11) 0.2379(8) 0.043(5) Uani 1 1 d . .
H6A H -0.0869 0.2222 0.2680 0.064 Uiso 1 1 calc R U
H6B H -0.0471 0.1851 0.2246 0.064 Uiso 1 1 calc R U
H6C H -0.1252 0.2466 0.2152 0.064 Uiso 1 1 calc R U
C41 C 0.8508(13) 0.5651(14) 0.3292(8) 0.046(6) Uani 1 1 d . .
H41 H 0.9030 0.6082 0.3515 0.055 Uiso 1 1 calc R U
C47 C 0.7849(13) 0.8656(11) 0.3061(7) 0.036(5) Uani 1 1 d . .
C55 C 0.4498(11) 1.0707(10) 0.3062(7) 0.028(4) Uani 1 1 d . .
C95 C 0.4039(14) 0.9617(12) 0.1382(7) 0.039(5) Uani 1 1 d . .
C103 C 0.2810(13) 0.4708(11) 0.0267(7) 0.032(4) Uani 1 1 d . .
C9 C 0.0990(14) 0.7569(13) 0.0848(7) 0.036(5) Uani 1 1 d . .
C31 C 0.1364(12) 0.5665(11) 0.3834(6) 0.028(4) Uani 1 1 d . .
O16 O 0.1041(13) 0.1232(11) 0.5227(7) 0.070(5) Uiso 1 1 d . .
C96 C 0.4637(14) 0.9915(12) 0.1064(7) 0.036(5) Uani 1 1 d . .
H96 H 0.4977 0.9517 0.0941 0.044 Uiso 1 1 calc R U
C27 C 0.4212(13) 0.5849(11) 0.5040(7) 0.033(5) Uani 1 1 d . .
H27 H 0.4313 0.5286 0.5151 0.039 Uiso 1 1 calc R U
C20 C 0.3377(13) 0.3461(12) 0.4276(7) 0.031(4) Uani 1 1 d . .
H20 H 0.3949 0.3968 0.4371 0.038 Uiso 1 1 calc R U
C100 C 0.3572(15) 1.0233(13) 0.1566(8) 0.043(5) Uani 1 1 d . .
H100 H 0.3177 1.0044 0.1788 0.052 Uiso 1 1 calc R U
C52 C 0.8549(12) 0.8152(13) 0.3018(7) 0.032(4) Uani 1 1 d . .
H52 H 0.8350 0.7494 0.2959 0.038 Uiso 1 1 calc R U
C83 C 0.0240(14) 0.2018(11) 0.0897(8) 0.039(5) Uani 1 1 d . .
H83 H -0.0461 0.1810 0.0839 0.046 Uiso 1 1 calc R U
C32 C 0.1385(14) 0.6287(13) 0.4218(7) 0.038(5) Uani 1 1 d . .
H32 H 0.1514 0.6931 0.4187 0.046 Uiso 1 1 calc R U
C34 C 0.1017(13) 0.5042(12) 0.4686(7) 0.034(5) Uani 1 1 d . .
H34 H 0.0897 0.4824 0.4977 0.041 Uiso 1 1 calc R U
C42 C 0.8704(14) 0.4935(12) 0.3037(7) 0.037(5) Uani 1 1 d . .
H42 H 0.9370 0.4897 0.3074 0.044 Uiso 1 1 calc R U
C76 C -0.1085(12) 0.4043(11) 0.1263(7) 0.036(5) Uani 1 1 d . .
H76 H -0.1218 0.4006 0.1572 0.043 Uiso 1 1 calc R U
C17 C 0.1697(14) 0.1992(10) 0.4017(7) 0.032(3) Uani 1 1 d . .
H17 H 0.1117 0.1491 0.3932 0.038 Uiso 1 1 calc R U
C4 C 0.1901(13) 0.9418(10) 0.4197(7) 0.031(4) Uani 1 1 d . .
H4A H 0.2056 0.9235 0.4519 0.046 Uiso 1 1 calc R U
H4B H 0.1180 0.9287 0.4081 0.046 Uiso 1 1 calc R U
H4C H 0.2200 1.0083 0.4204 0.046 Uiso 1 1 calc R U
C112 C 0.4066(13) 0.7558(12) 0.0464(7) 0.035(4) Uiso 1 1 d . .
H11A H 0.3658 0.8001 0.0486 0.042 Uiso 1 1 calc R U
H11B H 0.3701 0.6943 0.0528 0.042 Uiso 1 1 calc R U
C24 C 0.3899(13) 0.7486(12) 0.4724(7) 0.033(4) Uani 1 1 d . .
H24 H 0.3797 0.8053 0.4620 0.039 Uiso 1 1 calc R U
C7 C 0.6393(14) 0.9831(12) 0.2023(7) 0.034(5) Uani 1 1 d . .
C73 C -0.0700(13) 0.4123(11) 0.0363(7) 0.033(4) Uani 1 1 d . .
H73 H -0.0578 0.4155 0.0051 0.040 Uiso 1 1 calc R U
C11 C 0.5217(12) 0.4111(12) 0.1419(6) 0.029(4) Uani 1 1 d . .
C107 C 0.3543(15) 0.4609(14) -0.0401(8) 0.044(5) Uani 1 1 d . .
H107 H 0.4102 0.4775 -0.0539 0.052 Uiso 1 1 calc R U
C94 C 0.3903(11) 0.8688(11) 0.1525(7) 0.029(4) Uani 1 1 d . .
C67 C 0.2022(13) 1.1059(12) 0.2661(7) 0.033(4) Uani 1 1 d . .
H67 H 0.2310 1.1511 0.2931 0.040 Uiso 1 1 calc R U
C97 C 0.4724(15) 1.0805(13) 0.0933(8) 0.043(5) Uani 1 1 d . .
H97 H 0.5119 1.1016 0.0714 0.052 Uiso 1 1 calc R U
C40 C 0.7543(13) 0.5738(12) 0.3222(7) 0.031(4) Uani 1 1 d . .
H40 H 0.7415 0.6244 0.3391 0.037 Uiso 1 1 calc R U
C106 C 0.2644(15) 0.4036(14) -0.0679(7) 0.043(5) Uani 1 1 d . .
H106 H 0.2587 0.3814 -0.1002 0.052 Uiso 1 1 calc R U
C28 C 0.4320(13) 0.6042(11) 0.4589(7) 0.033(5) Uani 1 1 d . .
H28 H 0.4503 0.5616 0.4391 0.039 Uiso 1 1 calc R U
C26 C 0.3952(13) 0.6488(12) 0.5337(7) 0.036(5) Uani 1 1 d . .
H26 H 0.3890 0.6367 0.5651 0.043 Uiso 1 1 calc R U
C108 C 0.3624(14) 0.4926(12) 0.0057(7) 0.035(5) Uani 1 1 d . .
H108 H 0.4240 0.5303 0.0239 0.042 Uiso 1 1 calc R U
C101 C 0.2664(13) 0.5498(11) 0.1089(7) 0.033(5) Uani 1 1 d . .
C104 C 0.1921(16) 0.4124(13) 0.0001(8) 0.043(5) Uani 1 1 d . .
H104 H 0.1371 0.3949 0.0144 0.052 Uiso 1 1 calc R U
C43 C 0.7945(12) 0.4267(12) 0.2725(8) 0.038(5) Uani 1 1 d . .
H43 H 0.8083 0.3766 0.2558 0.045 Uiso 1 1 calc R U
C84 C 0.0765(13) 0.2729(10) 0.1264(7) 0.032(4) Uani 1 1 d . .
H84 H 0.0425 0.3003 0.1460 0.039 Uiso 1 1 calc R U
C35 C 0.0986(13) 0.4414(12) 0.4313(7) 0.033(5) Uani 1 1 d . .
H35 H 0.0862 0.3773 0.4351 0.040 Uiso 1 1 calc R U
C92 C 0.7680(13) 0.7840(14) 0.1761(8) 0.047(6) Uani 1 1 d . .
H92 H 0.7462 0.8374 0.1678 0.057 Uiso 1 1 calc R U
C48 C 0.8149(14) 0.9638(13) 0.3137(8) 0.044(5) Uani 1 1 d . .
H48 H 0.7684 0.9985 0.3167 0.052 Uiso 1 1 calc R U
C44 C 0.7002(15) 0.4352(12) 0.2667(8) 0.046(6) Uani 1 1 d . .
H44 H 0.6479 0.3899 0.2457 0.055 Uiso 1 1 calc R U
C102 C 0.2853(13) 0.5112(12) 0.0733(7) 0.033(5) Uani 1 1 d . .
C91 C 0.8651(13) 0.7825(14) 0.1789(8) 0.043(4) Uani 1 1 d . .
H91 H 0.9107 0.8350 0.1722 0.052 Uiso 1 1 calc R U
C2 C 0.7354(13) 0.5828(12) 0.4464(7) 0.037(5) Uani 1 1 d . .
H2A H 0.7730 0.5532 0.4283 0.056 Uiso 1 1 calc R U
H2B H 0.7121 0.5418 0.4692 0.056 Uiso 1 1 calc R U
H2C H 0.7782 0.6417 0.4637 0.056 Uiso 1 1 calc R U
C18 C 0.2345(15) 0.2078(12) 0.4463(7) 0.038(5) Uani 1 1 d . .
H18 H 0.2219 0.1631 0.4679 0.046 Uiso 1 1 calc R U
C82 C 0.0736(18) 0.1628(13) 0.0624(7) 0.047(6) Uani 1 1 d . .
H82 H 0.0375 0.1121 0.0390 0.056 Uiso 1 1 calc R U
C89 C 0.8340(13) 0.6262(14) 0.2001(8) 0.043(4) Uani 1 1 d . .
H89 H 0.8572 0.5733 0.2081 0.052 Uiso 1 1 calc R U
C59 C 0.4444(13) 1.2053(13) 0.3545(9) 0.049(6) Uani 1 1 d . .
H59 H 0.4353 1.2325 0.3833 0.059 Uiso 1 1 calc R U
C113 C 0.7280(16) 0.2017(15) 0.3260(9) 0.055(6) Uiso 1 1 d . .
H11C H 0.6778 0.1418 0.3233 0.066 Uiso 1 1 calc R U
H11D H 0.7153 0.2287 0.2955 0.066 Uiso 1 1 calc R U
C74 C -0.1530(14) 0.3492(13) 0.0428(8) 0.042(5) Uani 1 1 d . .
H74 H -0.1967 0.3074 0.0169 0.051 Uiso 1 1 calc R U
C57 C 0.4782(16) 1.2200(14) 0.2775(10) 0.059(7) Uani 1 1 d . .
H57 H 0.4913 1.2568 0.2526 0.071 Uiso 1 1 calc R U
C110 C 0.5369(15) 0.7389(14) 0.0082(8) 0.045(5) Uiso 1 1 d . .
H11E H 0.5388 0.6784 -0.0069 0.054 Uiso 1 1 calc R U
H11F H 0.5810 0.7889 -0.0041 0.054 Uiso 1 1 calc R U
C58 C 0.4649(13) 1.2601(12) 0.3188(9) 0.045(4) Uani 1 1 d . .
H58 H 0.4695 1.3246 0.3229 0.054 Uiso 1 1 calc R U
C16 C 0.1891(14) 0.2634(12) 0.3693(7) 0.038(5) Uani 1 1 d . .
H16 H 0.1447 0.2570 0.3390 0.046 Uiso 1 1 calc R U
C10 C 0.0461(16) 0.7978(15) 0.0426(8) 0.050(6) Uani 1 1 d . .
H10A H 0.0800 0.8635 0.0437 0.074 Uiso 1 1 calc R U
H10B H -0.0228 0.7920 0.0445 0.074 Uiso 1 1 calc R U
H10C H 0.0471 0.7642 0.0125 0.074 Uiso 1 1 calc R U
C75 C -0.1712(13) 0.3485(12) 0.0892(7) 0.037(5) Uani 1 1 d . .
H75 H -0.2295 0.3074 0.0941 0.044 Uiso 1 1 calc R U
C90 C 0.8955(13) 0.7069(14) 0.1911(8) 0.042(5) Uani 1 1 d . .
H90 H 0.9634 0.7089 0.1936 0.051 Uiso 1 1 calc R U
C33 C 0.1217(14) 0.5976(14) 0.4651(8) 0.042(5) Uani 1 1 d . .
H33 H 0.1241 0.6402 0.4914 0.051 Uiso 1 1 calc R U
C12 C 0.6042(15) 0.3743(13) 0.1304(8) 0.044(6) Uani 1 1 d . .
H12A H 0.5966 0.3665 0.0957 0.065 Uiso 1 1 calc R U
H12B H 0.6018 0.3143 0.1427 0.065 Uiso 1 1 calc R U
H12C H 0.6680 0.4181 0.1454 0.065 Uiso 1 1 calc R U
C109 C 0.5704(15) 0.7449(14) 0.0635(8) 0.045(5) Uiso 1 1 d . .
H10D H 0.5654 0.6824 0.0740 0.054 Uiso 1 1 calc R U
H10E H 0.6396 0.7829 0.0751 0.054 Uiso 1 1 calc R U
C19 C 0.3177(15) 0.2826(12) 0.4587(7) 0.040(5) Uani 1 1 d . .
H19 H 0.3614 0.2897 0.4893 0.048 Uiso 1 1 calc R U
C8 C 0.7003(19) 1.0808(13) 0.1956(9) 0.067(8) Uani 1 1 d . .
H8A H 0.7447 1.0742 0.1747 0.101 Uiso 1 1 calc R U
H8B H 0.7395 1.1130 0.2268 0.101 Uiso 1 1 calc R U
H8C H 0.6550 1.1168 0.1813 0.101 Uiso 1 1 calc R U
C124 C 0.1058(18) 0.1614(16) 0.5696(9) 0.063(7) Uiso 1 1 d . .
H12D H 0.1744 0.1958 0.5858 0.076 Uiso 1 1 calc R U
H12E H 0.0833 0.1108 0.5886 0.076 Uiso 1 1 calc R U
C111 C 0.4295(16) 0.7497(15) -0.0026(9) 0.055(6) Uiso 1 1 d . .
H11G H 0.4256 0.8067 -0.0179 0.066 Uiso 1 1 calc R U
H11H H 0.3831 0.6955 -0.0237 0.066 Uiso 1 1 calc R U
C25 C 0.3795(16) 0.7263(13) 0.5171(8) 0.047(6) Uani 1 1 d . .
H25 H 0.3602 0.7682 0.5369 0.057 Uiso 1 1 calc R U
C122 C -0.017(2) 0.2052(17) 0.5124(10) 0.070(7) Uiso 1 1 d . .
H12F H -0.0892 0.1956 0.5092 0.084 Uiso 1 1 calc R U
H12G H 0.0069 0.2576 0.4947 0.084 Uiso 1 1 calc R U
C49 C 0.9124(14) 1.0078(13) 0.3166(9) 0.051(6) Uani 1 1 d . .
H49 H 0.9326 1.0736 0.3210 0.061 Uiso 1 1 calc R U
C51 C 0.9548(13) 0.8633(16) 0.3062(8) 0.050(6) Uani 1 1 d . .
H51 H 1.0035 0.8305 0.3043 0.060 Uiso 1 1 calc R U
C98 C 0.4248(17) 1.1374(14) 0.1114(9) 0.053(6) Uani 1 1 d . .
H98 H 0.4315 1.1979 0.1019 0.063 Uiso 1 1 calc R U
C117 C 0.3919(18) -0.0264(15) 0.5285(10) 0.064(7) Uiso 1 1 d . .
H11I H 0.4485 -0.0515 0.5423 0.076 Uiso 1 1 calc R U
H11J H 0.3878 -0.0249 0.4938 0.076 Uiso 1 1 calc R U
C81 C 0.1748(18) 0.1942(14) 0.0675(8) 0.052(6) Uani 1 1 d . .
H81 H 0.2079 0.1674 0.0473 0.063 Uiso 1 1 calc R U
C50 C 0.9809(15) 0.9598(16) 0.3134(9) 0.058(7) Uani 1 1 d . .
H50 H 1.0479 0.9928 0.3162 0.070 Uiso 1 1 calc R U
C116 C 0.8881(19) 0.2612(17) 0.3700(10) 0.070(7) Uiso 1 1 d . .
H11K H 0.9198 0.3124 0.3536 0.084 Uiso 1 1 calc R U
H11L H 0.9407 0.2397 0.3909 0.084 Uiso 1 1 calc R U
C105 C 0.1835(15) 0.3801(13) -0.0465(8) 0.046(5) Uani 1 1 d . .
H105 H 0.1222 0.3415 -0.0645 0.055 Uiso 1 1 calc R U
C115 C 0.8233(19) 0.2937(18) 0.3992(10) 0.073(7) Uiso 1 1 d . .
H11M H 0.8240 0.2625 0.4286 0.087 Uiso 1 1 calc R U
H11N H 0.8464 0.3616 0.4083 0.087 Uiso 1 1 calc R U
C120 C 0.265(2) -0.0290(17) 0.5672(11) 0.074(8) Uiso 1 1 d . .
H12H H 0.2089 -0.0084 0.5486 0.089 Uiso 1 1 calc R U
H12I H 0.2412 -0.0657 0.5919 0.089 Uiso 1 1 calc R U
C123 C 0.0395(17) 0.2253(15) 0.5665(9) 0.057(6) Uiso 1 1 d . .
H12J H 0.0782 0.2908 0.5748 0.068 Uiso 1 1 calc R U
H12K H -0.0070 0.2105 0.5878 0.068 Uiso 1 1 calc R U
C99 C 0.3678(17) 1.1101(14) 0.1428(9) 0.059(7) Uani 1 1 d . .
H99 H 0.3354 1.1513 0.1552 0.070 Uiso 1 1 calc R U
C114 C 0.7226(19) 0.2681(17) 0.3675(10) 0.071(7) Uiso 1 1 d . .
H11O H 0.7043 0.3238 0.3556 0.085 Uiso 1 1 calc R U
H11P H 0.6730 0.2372 0.3847 0.085 Uiso 1 1 calc R U
C121 C 0.0043(18) 0.1215(16) 0.4941(10) 0.064(7) Uiso 1 1 d . .
H12L H 0.0044 0.1217 0.4597 0.076 Uiso 1 1 calc R U
H12M H -0.0456 0.0657 0.4982 0.076 Uiso 1 1 calc R U
C125 C 0.244(3) -0.024(2) 0.9964(14) 0.111(11) Uiso 1 1 d . .
H12N H 0.2297 -0.0855 1.0079 0.134 Uiso 1 1 calc R U
H12O H 0.2922 0.0212 1.0222 0.134 Uiso 1 1 calc R U
C118 C 0.406(2) 0.0663(17) 0.5515(10) 0.072(7) Uiso 1 1 d . .
H11Q H 0.3818 0.1069 0.5285 0.087 Uiso 1 1 calc R U
H11R H 0.4764 0.0949 0.5672 0.087 Uiso 1 1 calc R U
C128 C 0.161(2) 0.048(2) 0.9381(12) 0.092(9) Uiso 1 1 d . .
H12P H 0.0937 0.0392 0.9178 0.111 Uiso 1 1 calc R U
H12Q H 0.1933 0.1158 0.9453 0.111 Uiso 1 1 calc R U
C119 C 0.342(2) 0.047(2) 0.5885(12) 0.090(9) Uiso 1 1 d . .
H11S H 0.3808 0.0329 0.6186 0.108 Uiso 1 1 calc R U
H11T H 0.3165 0.1010 0.5956 0.108 Uiso 1 1 calc R U
C126 C 0.284(3) -0.027(2) 0.9510(14) 0.113(12) Uiso 1 1 d . .
H12R H 0.3513 0.0149 0.9567 0.136 Uiso 1 1 calc R U
H12S H 0.2871 -0.0907 0.9419 0.136 Uiso 1 1 calc R U
C127 C 0.220(3) 0.001(2) 0.9147(14) 0.109(11) Uiso 1 1 d . .
H12T H 0.1767 -0.0535 0.8927 0.131 Uiso 1 1 calc R U
H12U H 0.2584 0.0433 0.8962 0.131 Uiso 1 1 calc R U

loop_
_atom_site_aniso_label
_atom_site_aniso_U_11
_atom_site_aniso_U_22
_atom_site_aniso_U_33
_atom_site_aniso_U_23
_atom_site_aniso_U_13
_atom_site_aniso_U_12
Cu15 0.0250(11) 0.0230(10) 0.0263(14) 0.0019(9) 0.0088(10) -0.0019(8)
Cu7 0.0266(11) 0.0227(10) 0.0224(13) 0.0017(9) 0.0127(10) -0.0031(8)
Cu4 0.0256(11) 0.0230(10) 0.0228(13) 0.0007(9) 0.0102(10) -0.0019(8)
Cu1 0.0224(11) 0.0219(10) 0.0296(14) 0.0024(9) 0.0099(10) -0.0030(8)
Cu10 0.0228(11) 0.0207(10) 0.0260(13) 0.0006(9) 0.0080(10) -0.0054(8)
Cu14 0.0198(10) 0.0197(9) 0.0260(13) 0.0016(9) 0.0095(9) -0.0038(8)
Cu11 0.0220(10) 0.0225(10) 0.0221(13) 0.0003(9) 0.0094(10) -0.0036(8)
Cu16 0.0267(11) 0.0229(10) 0.0254(13) 0.0004(9) 0.0098(10) -0.0010(8)
Cu3 0.0286(11) 0.0212(10) 0.0233(13) 0.0019(9) 0.0095(10) -0.0026(8)
Cu9 0.0231(11) 0.0207(9) 0.0246(13) 0.0009(9) 0.0102(10) -0.0032(8)
Cu8 0.0239(11) 0.0222(10) 0.0295(14) -0.0010(9) 0.0089(10) -0.0035(8)
Cu5 0.0236(11) 0.0239(10) 0.0270(14) 0.0018(9) 0.0075(10) -0.0042(8)
Cu20 0.0265(11) 0.0251(10) 0.0292(14) -0.0007(9) 0.0113(10) -0.0043(8)
Cu6 0.0290(11) 0.0215(10) 0.0295(14) 0.0020(9) 0.0140(10) -0.0018(8)
Cu18 0.0241(11) 0.0244(10) 0.0294(14) 0.0019(9) 0.0127(10) -0.0060(8)
Cu19 0.0250(11) 0.0247(10) 0.0289(14) 0.0024(9) 0.0084(10) -0.0031(8)
Cu13 0.0245(11) 0.0236(10) 0.0247(13) 0.0018(9) 0.0099(10) -0.0048(8)
Cu2 0.0230(11) 0.0261(10) 0.0253(14) 0.0011(9) 0.0091(10) -0.0056(8)
Cu17 0.0255(11) 0.0254(10) 0.0284(14) 0.0001(9) 0.0119(10) -0.0052(8)
Cu12 0.0253(11) 0.0236(10) 0.0282(14) -0.0020(9) 0.0109(10) -0.0032(8)
O4 0.029(6) 0.030(6) 0.023(8) 0.000(5) 0.012(6) -0.008(5)
O12 0.037(7) 0.033(6) 0.023(8) 0.003(6) 0.007(6) 0.014(5)
O5 0.025(6) 0.028(6) 0.026(8) 0.004(5) 0.013(6) 0.006(5)
O7 0.033(7) 0.032(6) 0.037(9) -0.005(6) 0.017(7) -0.011(5)
O1 0.029(7) 0.034(6) 0.035(9) 0.016(6) 0.007(6) -0.001(5)
O10 0.031(7) 0.034(7) 0.024(8) -0.002(6) 0.003(6) -0.001(5)
O2 0.035(7) 0.030(6) 0.036(9) 0.011(6) 0.012(6) 0.002(5)
O11 0.040(8) 0.024(6) 0.048(10) 0.002(6) 0.017(7) 0.011(5)
O6 0.034(8) 0.039(7) 0.046(10) 0.009(7) 0.015(7) -0.007(6)
O8 0.039(8) 0.025(6) 0.045(10) 0.003(6) 0.013(7) -0.013(5)
O9 0.037(7) 0.047(8) 0.029(9) 0.007(6) 0.016(7) 0.012(6)
O3 0.027(7) 0.035(7) 0.049(10) 0.003(6) 0.013(7) -0.006(5)
C53 0.019(9) 0.050(11) 0.005(9) -0.006(8) -0.002(7) 0.001(7)
C21 0.021(8) 0.017(7) 0.025(11) -0.001(7) 0.003(8) -0.011(6)
C62 0.009(5) 0.030(6) 0.035(8) 0.004(6) 0.011(5) 0.005(4)
C85 0.023(9) 0.033(9) 0.018(10) -0.002(8) 0.005(8) -0.002(7)
C71 0.042(10) 0.019(8) 0.007(9) 0.004(7) 0.007(8) -0.003(7)
C37 0.019(9) 0.039(10) 0.036(13) 0.017(9) 0.012(9) -0.007(7)
C77 0.034(10) 0.023(8) 0.017(10) -0.004(7) 0.016(8) 0.005(7)
C38 0.028(10) 0.030(9) 0.015(10) -0.001(7) 0.016(8) -0.005(7)
C93 0.029(9) 0.017(7) 0.020(10) 0.006(7) 0.010(8) 0.006(7)
C45 0.021(8) 0.023(8) 0.006(9) 0.001(6) -0.004(7) -0.008(6)
C23 0.031(9) 0.018(7) 0.013(10) 0.000(7) 0.008(8) 0.003(7)
C60 0.023(6) 0.023(6) 0.035(9) 0.005(6) -0.009(6) 0.001(5)
C87 0.040(11) 0.037(10) 0.021(11) 0.003(8) 0.023(9) -0.002(8)
C86 0.022(9) 0.030(8) 0.021(10) 0.010(7) 0.013(8) -0.001(7)
C68 0.034(10) 0.028(9) 0.028(12) 0.006(8) 0.010(9) 0.010(7)
C46 0.017(8) 0.030(8) 0.019(10) 0.003(7) 0.012(8) 0.000(6)
C69 0.019(8) 0.022(8) 0.019(10) 0.008(7) 0.002(7) 0.003(6)
C54 0.009(5) 0.030(6) 0.035(8) 0.004(6) 0.011(5) 0.005(4)
C5 0.018(8) 0.014(7) 0.044(13) 0.005(7) 0.012(8) 0.009(6)
C3 0.026(9) 0.009(7) 0.035(12) 0.007(7) 0.004(8) 0.003(6)
C70 0.019(8) 0.019(8) 0.051(14) 0.000(8) 0.019(9) 0.000(6)
C88 0.030(10) 0.035(10) 0.034(13) 0.003(9) 0.013(9) 0.003(8)
C79 0.035(10) 0.024(8) 0.023(11) 0.008(8) -0.003(9) -0.010(7)
C22 0.028(9) 0.021(8) 0.032(12) -0.008(8) 0.018(9) -0.008(7)
C66 0.029(7) 0.018(6) 0.086(14) 0.010(7) 0.004(8) 0.010(5)
C1 0.036(10) 0.028(9) 0.021(11) 0.006(8) 0.014(9) -0.001(8)
C64 0.033(10) 0.021(8) 0.029(12) 0.007(8) 0.008(9) 0.007(7)
C61 0.018(8) 0.028(9) 0.028(11) -0.005(8) 0.007(8) 0.000(7)
C14 0.038(11) 0.032(9) 0.023(11) -0.002(8) 0.005(9) 0.002(8)
C78 0.036(10) 0.022(8) 0.029(12) 0.015(8) 0.007(9) -0.002(7)
C29 0.015(8) 0.029(8) 0.016(10) 0.003(7) -0.001(7) -0.001(6)
C63 0.021(9) 0.032(9) 0.028(12) 0.004(8) 0.013(8) -0.003(7)
C36 0.022(9) 0.040(10) 0.017(11) -0.008(8) 0.000(8) -0.006(7)
C56 0.023(6) 0.023(6) 0.035(9) 0.005(6) -0.009(6) 0.001(5)
C30 0.029(10) 0.014(8) 0.049(15) 0.001(8) 0.014(10) -0.005(7)
C80 0.042(12) 0.040(10) 0.030(13) -0.010(9) 0.016(10) 0.002(9)
C13 0.043(8) 0.012(5) 0.049(10) 0.007(6) 0.026(7) 0.006(5)
C72 0.035(10) 0.034(9) 0.022(11) 0.006(8) 0.002(9) -0.008(8)
C65 0.033(10) 0.040(10) 0.032(13) 0.012(9) -0.004(9) 0.005(8)
C39 0.022(9) 0.035(9) 0.022(11) 0.005(8) 0.008(8) 0.006(7)
C15 0.043(11) 0.025(8) 0.009(10) 0.001(7) 0.010(8) -0.001(7)
C6 0.024(10) 0.030(9) 0.062(16) 0.009(10) 0.003(10) -0.013(7)
C41 0.014(9) 0.058(13) 0.057(16) 0.000(11) 0.006(10) -0.003(8)
C47 0.031(10) 0.030(9) 0.040(13) 0.002(9) 0.015(10) -0.010(8)
C55 0.015(8) 0.019(8) 0.040(13) 0.000(8) 0.001(8) -0.013(6)
C95 0.032(10) 0.037(10) 0.037(13) -0.004(9) 0.010(10) -0.012(8)
C103 0.028(10) 0.030(9) 0.041(13) 0.006(9) 0.016(9) 0.009(7)
C9 0.041(12) 0.038(10) 0.018(11) 0.004(9) 0.000(9) -0.005(9)
C31 0.026(9) 0.035(9) 0.016(10) 0.002(8) 0.002(8) -0.001(7)
C96 0.050(12) 0.030(9) 0.038(13) 0.016(9) 0.020(11) 0.016(9)
C27 0.042(11) 0.025(9) 0.033(12) 0.016(8) 0.015(10) 0.004(8)
C20 0.037(10) 0.031(9) 0.021(11) 0.006(8) 0.003(9) 0.005(8)
C100 0.051(13) 0.042(11) 0.041(15) 0.016(10) 0.016(11) 0.016(10)
C52 0.017(9) 0.046(10) 0.031(12) -0.005(9) 0.006(8) 0.005(7)
C83 0.029(10) 0.024(9) 0.050(15) 0.005(9) -0.006(10) -0.004(7)
C32 0.043(12) 0.036(10) 0.028(13) 0.003(9) 0.005(10) 0.001(8)
C34 0.040(11) 0.045(11) 0.034(13) 0.028(9) 0.027(10) 0.021(9)
C42 0.030(10) 0.042(10) 0.039(14) -0.002(9) 0.021(10) 0.002(8)
C76 0.018(9) 0.040(10) 0.042(14) 0.000(9) 0.015(9) -0.013(7)
C17 0.043(8) 0.012(5) 0.049(10) 0.007(6) 0.026(7) 0.006(5)
C4 0.034(10) 0.024(8) 0.041(13) 0.007(8) 0.025(10) 0.005(7)
C24 0.029(10) 0.035(9) 0.028(12) 0.003(8) 0.006(9) -0.004(8)
C7 0.038(11) 0.027(9) 0.025(12) 0.004(8) 0.004(9) -0.011(8)
C73 0.040(11) 0.036(10) 0.024(12) -0.005(8) 0.014(9) 0.008(8)
C11 0.028(9) 0.038(10) 0.019(11) -0.012(8) 0.018(8) -0.005(8)
C107 0.037(12) 0.062(13) 0.038(14) 0.011(11) 0.021(11) 0.013(10)
C94 0.011(8) 0.028(9) 0.051(14) 0.001(8) 0.014(9) 0.004(6)
C67 0.030(10) 0.033(10) 0.030(12) 0.006(8) 0.009(9) -0.005(8)
C97 0.047(12) 0.051(12) 0.038(14) 0.010(10) 0.019(11) 0.015(10)
C40 0.031(10) 0.033(9) 0.025(11) 0.000(8) 0.011(9) -0.003(7)
C106 0.050(13) 0.058(13) 0.018(12) -0.004(10) 0.005(10) 0.011(10)
C28 0.039(11) 0.023(8) 0.025(11) -0.012(8) 0.010(9) -0.013(7)
C26 0.042(11) 0.044(11) 0.013(10) -0.010(8) 0.011(9) -0.007(9)
C108 0.042(11) 0.043(10) 0.030(13) 0.000(9) 0.025(10) 0.015(9)
C101 0.041(11) 0.023(8) 0.032(12) 0.010(8) 0.019(10) -0.008(7)
C104 0.050(13) 0.045(11) 0.037(14) -0.003(10) 0.017(11) 0.012(10)
C43 0.019(9) 0.039(10) 0.060(16) 0.003(10) 0.028(10) 0.003(8)
C84 0.043(11) 0.017(8) 0.035(13) 0.010(8) 0.009(10) 0.003(7)
C35 0.032(10) 0.030(9) 0.041(13) 0.013(9) 0.016(10) 0.004(8)
C92 0.026(10) 0.049(12) 0.057(16) 0.004(11) 0.017(11) -0.014(8)
C48 0.033(11) 0.041(11) 0.058(16) 0.007(10) 0.022(11) 0.001(8)
C44 0.054(13) 0.028(9) 0.048(15) 0.000(9) 0.029(12) -0.015(9)
C102 0.035(10) 0.032(9) 0.036(13) 0.006(9) 0.021(10) 0.007(8)
C91 0.023(7) 0.056(9) 0.048(11) 0.008(7) 0.016(7) 0.000(6)
C2 0.024(10) 0.040(10) 0.043(14) 0.010(9) 0.005(10) 0.003(8)
C18 0.054(13) 0.035(10) 0.032(13) 0.006(9) 0.023(11) 0.010(9)
C82 0.080(17) 0.034(10) 0.020(12) 0.000(9) -0.007(12) 0.019(11)
C89 0.023(7) 0.056(9) 0.048(11) 0.008(7) 0.016(7) 0.000(6)
C59 0.023(10) 0.048(12) 0.063(17) -0.014(11) -0.001(11) -0.001(9)
C74 0.036(11) 0.040(11) 0.047(15) -0.003(10) 0.018(11) -0.002(8)
C57 0.044(13) 0.043(12) 0.09(2) 0.034(13) 0.026(14) 0.001(10)
C58 0.029(7) 0.018(6) 0.086(14) 0.010(7) 0.004(8) 0.010(5)
C16 0.041(11) 0.035(10) 0.029(12) 0.010(9) 0.010(10) -0.011(8)
C10 0.053(14) 0.062(14) 0.035(14) 0.007(11) 0.011(12) 0.017(11)
C75 0.028(10) 0.037(10) 0.032(13) 0.000(9) 0.008(9) -0.016(8)
C90 0.013(9) 0.060(13) 0.053(16) 0.012(11) -0.003(9) 0.016(8)
C33 0.044(12) 0.056(12) 0.031(13) 0.007(10) 0.019(11) 0.013(10)
C12 0.061(14) 0.040(11) 0.041(14) 0.008(10) 0.038(12) 0.012(10)
C19 0.059(13) 0.031(10) 0.029(13) 0.009(9) 0.018(11) 0.002(9)
C8 0.092(19) 0.032(11) 0.062(18) -0.014(11) 0.040(16) -0.027(11)
C25 0.067(15) 0.036(11) 0.055(16) 0.017(11) 0.036(13) 0.023(10)
C49 0.030(11) 0.038(11) 0.077(19) -0.004(11) 0.026(12) -0.012(9)
C51 0.015(9) 0.078(15) 0.051(16) 0.007(12) 0.002(10) 0.007(10)
C98 0.067(15) 0.039(11) 0.055(17) 0.021(11) 0.025(14) 0.005(11)
C81 0.068(16) 0.045(12) 0.031(14) -0.017(10) 0.007(12) -0.002(11)
C50 0.022(10) 0.076(16) 0.059(18) 0.006(13) 0.011(11) -0.023(10)
C105 0.039(12) 0.050(12) 0.043(15) -0.016(10) 0.012(11) 0.004(9)
C99 0.064(15) 0.041(12) 0.07(2) 0.014(12) 0.017(14) 0.015(11)

loop_
_atom_type_symbol
_atom_type_description
_atom_type_scat_dispersion_real
_atom_type_scat_dispersion_imag
_atom_type_scat_source
C C 0.0033 0.0016 'International Tables Vol C Tables 4.2.6.8 and 6.1.1.4'
H H 0.0000 0.0000 'International Tables Vol C Tables 4.2.6.8 and 6.1.1.4'
O O 0.0106 0.0060 'International Tables Vol C Tables 4.2.6.8 and 6.1.1.4'
Cu Cu 0.3201 1.2651 'International Tables Vol C Tables 4.2.6.8 and 6.1.1.4'

loop_
_geom_angle_atom_site_label_1
_geom_angle_atom_site_label_2
_geom_angle_atom_site_label_3
_geom_angle
O10 Cu15 C69 110.7(6)
O10 Cu15 C62 106.7(6)
C69 Cu15 C62 140.0(7)
O10 Cu15 C61 141.1(6)
C69 Cu15 C61 106.5(7)
C62 Cu15 C61 34.5(6)
O10 Cu15 Cu11 160.8(4)
C69 Cu15 Cu11 56.0(5)
C62 Cu15 Cu11 90.2(5)
C61 Cu15 Cu11 56.7(5)
O10 Cu15 Cu16 119.4(3)
C69 Cu15 Cu16 110.8(5)
C62 Cu15 Cu16 59.4(4)
C61 Cu15 Cu16 53.5(4)
Cu11 Cu15 Cu16 61.62(8)
O10 Cu15 Cu19 82.7(4)
C69 Cu15 Cu19 68.4(4)
C62 Cu15 Cu19 131.0(4)
C61 Cu15 Cu19 122.0(4)
Cu11 Cu15 Cu19 79.35(9)
Cu16 Cu15 Cu19 73.86(8)
C21 Cu7 C53 97.8(6)
C21 Cu7 Cu16 125.2(5)
C53 Cu7 Cu16 52.9(4)
C21 Cu7 Cu8 117.1(5)
C53 Cu7 Cu8 125.0(4)
Cu16 Cu7 Cu8 117.48(11)
C21 Cu7 Cu6 50.6(4)
C53 Cu7 Cu6 50.2(4)
Cu16 Cu7 Cu6 79.94(10)
Cu8 Cu7 Cu6 155.52(12)
C21 Cu7 C45 96.6(6)
C53 Cu7 C45 90.9(5)
Cu16 Cu7 C45 124.6(3)
Cu8 Cu7 C45 46.6(4)
Cu6 Cu7 C45 109.9(4)
C21 Cu7 Cu5 53.2(5)
C53 Cu7 Cu5 112.3(5)
Cu16 Cu7 Cu5 165.05(10)
Cu8 Cu7 Cu5 67.72(9)
Cu6 Cu7 Cu5 91.27(10)
C45 Cu7 Cu5 47.4(3)
C21 Cu7 Cu17 118.4(4)
C53 Cu7 Cu17 49.0(4)
Cu16 Cu7 Cu17 79.05(9)
Cu8 Cu7 Cu17 76.51(8)
Cu6 Cu7 Cu17 91.35(9)
C45 Cu7 Cu17 47.4(3)
Cu5 Cu7 Cu17 89.17(10)
C21 Cu7 Cu3 53.2(4)
C53 Cu7 Cu3 144.9(4)
Cu16 Cu7 Cu3 123.76(11)
Cu8 Cu7 Cu3 88.81(9)
Cu6 Cu7 Cu3 95.26(9)
C45 Cu7 Cu3 109.9(3)
Cu5 Cu7 Cu3 68.74(8)
Cu17 Cu7 Cu3 157.02(12)
C21 Cu7 Cu14 156.7(4)
C53 Cu7 Cu14 101.8(4)
Cu16 Cu7 Cu14 60.71(9)
Cu8 Cu7 Cu14 60.28(8)
Cu6 Cu7 Cu14 140.55(12)
C45 Cu7 Cu14 95.7(4)
Cu5 Cu7 Cu14 127.71(10)
Cu17 Cu7 Cu14 84.27(9)
Cu3 Cu7 Cu14 103.89(9)
C21 Cu7 Cu11 99.8(4)
C53 Cu7 Cu11 110.9(4)
Cu16 Cu7 Cu11 62.72(8)
Cu8 Cu7 Cu11 103.78(10)
Cu6 Cu7 Cu11 99.55(10)
C45 Cu7 Cu11 150.4(4)
Cu5 Cu7 Cu11 131.28(9)
Cu17 Cu7 Cu11 137.27(11)
Cu3 Cu7 Cu11 63.06(8)
Cu14 Cu7 Cu11 61.36(8)
C21 Cu7 Cu9 103.7(4)
C53 Cu7 Cu9 155.9(5)
Cu16 Cu7 Cu9 104.66(10)
Cu8 Cu7 Cu9 52.82(7)
Cu6 Cu7 Cu9 143.48(9)
C45 Cu7 Cu9 97.3(3)
Cu5 Cu7 Cu9 89.62(9)
Cu17 Cu7 Cu9 125.17(9)
Cu3 Cu7 Cu9 51.55(7)
Cu14 Cu7 Cu9 54.99(7)
Cu11 Cu7 Cu9 54.92(7)
O4 Cu4 C61 108.2(6)
O4 Cu4 C30 108.3(6)
C61 Cu4 C30 140.6(7)
O4 Cu4 C29 140.9(5)
C61 Cu4 C29 107.5(7)
C30 Cu4 C29 33.6(7)
O4 Cu4 Cu11 163.8(3)
C61 Cu4 Cu11 57.5(5)
C30 Cu4 Cu11 87.7(5)
C29 Cu4 Cu11 55.3(4)
O4 Cu4 Cu6 76.0(3)
C61 Cu4 Cu6 74.2(5)
C30 Cu4 Cu6 129.5(5)
C29 Cu4 Cu6 129.6(4)
Cu11 Cu4 Cu6 91.73(8)
O4 Cu4 Cu3 127.3(4)
C61 Cu4 Cu3 108.8(5)
C30 Cu4 Cu3 57.6(5)
C29 Cu4 Cu3 51.7(4)
Cu11 Cu4 Cu3 58.76(8)
Cu6 Cu4 Cu3 79.36(8)
O1 Cu1 C13 110.0(7)
O1 Cu1 C37 134.4(6)
C13 Cu1 C37 110.6(7)
O1 Cu1 C38 101.2(6)
C13 Cu1 C38 143.9(8)
C37 Cu1 C38 34.3(6)
O1 Cu1 Cu9 170.9(4)
C13 Cu1 Cu9 68.1(6)
C37 Cu1 Cu9 52.0(5)
C38 Cu1 Cu9 83.6(5)
O1 Cu1 Cu8 122.6(3)
C13 Cu1 Cu8 117.9(5)
C37 Cu1 Cu8 49.4(5)
C38 Cu1 Cu8 52.9(5)
Cu9 Cu1 Cu8 54.58(7)
O1 Cu1 Cu3 118.4(4)
C13 Cu1 Cu3 45.4(4)
C37 Cu1 Cu3 104.8(5)
C38 Cu1 Cu3 130.3(5)
Cu9 Cu1 Cu3 53.65(8)
Cu8 Cu1 Cu3 79.83(8)
O1 Cu1 Cu5 79.8(3)
C13 Cu1 Cu5 102.9(4)
C37 Cu1 Cu5 110.1(5)
C38 Cu1 Cu5 99.9(4)
Cu9 Cu1 Cu5 91.89(9)
Cu8 Cu1 Cu5 60.80(8)
Cu3 Cu1 Cu5 62.47(7)
O5 Cu10 C29 112.8(5)
O5 Cu10 C70 101.3(5)
C29 Cu10 C70 143.9(6)
O5 Cu10 C69 137.2(6)
C29 Cu10 C69 108.4(6)
C70 Cu10 C69 36.1(6)
O5 Cu10 Cu11 165.7(4)
C29 Cu10 Cu11 56.6(4)
C70 Cu10 Cu11 91.4(4)
C69 Cu10 Cu11 56.2(5)
O5 Cu10 Cu13 123.2(3)
C29 Cu10 Cu13 107.6(4)
C70 Cu10 Cu13 59.0(4)
C69 Cu10 Cu13 50.0(4)
Cu11 Cu10 Cu13 58.49(7)
O5 Cu10 Cu2 79.8(3)
C29 Cu10 Cu2 70.4(5)
C70 Cu10 Cu2 129.5(4)
C69 Cu10 Cu2 126.0(4)
Cu11 Cu10 Cu2 87.07(9)
Cu13 Cu10 Cu2 77.99(8)
C85 Cu14 C93 99.2(6)
C85 Cu14 Cu19 111.8(5)
C93 Cu14 Cu19 50.3(5)
C85 Cu14 Cu16 132.1(5)
C93 Cu14 Cu16 50.9(4)
Cu19 Cu14 Cu16 79.22(9)
C85 Cu14 Cu8 62.3(5)
C93 Cu14 Cu8 139.2(4)
Cu19 Cu14 Cu8 167.55(11)
Cu16 Cu14 Cu8 113.01(11)
C85 Cu14 Cu7 112.9(5)
C93 Cu14 Cu7 105.0(4)
Cu19 Cu14 Cu7 131.80(10)
Cu16 Cu14 Cu7 57.62(8)
Cu8 Cu14 Cu7 58.59(8)
C85 Cu14 Cu9 101.9(5)
C93 Cu14 Cu9 158.3(4)
Cu19 Cu14 Cu9 115.98(9)
Cu16 Cu14 Cu9 114.85(10)
Cu8 Cu14 Cu9 57.74(8)
Cu7 Cu14 Cu9 70.82(8)
C85 Cu14 Cu13 114.8(5)
C93 Cu14 Cu13 108.0(5)
Cu19 Cu14 Cu13 58.37(8)
Cu16 Cu14 Cu13 110.38(10)
Cu8 Cu14 Cu13 112.78(9)
Cu7 Cu14 Cu13 115.00(9)
Cu9 Cu14 Cu13 58.36(8)
C85 Cu14 Cu11 161.3(5)
C93 Cu14 Cu11 99.4(4)
Cu19 Cu14 Cu11 81.56(9)
Cu16 Cu14 Cu11 61.37(7)
Cu8 Cu14 Cu11 101.88(10)
Cu7 Cu14 Cu11 60.41(8)
Cu9 Cu14 Cu11 59.69(7)
Cu13 Cu14 Cu11 60.09(7)
C85 Cu14 Cu18 50.0(5)
C93 Cu14 Cu18 54.1(4)
Cu19 Cu14 Cu18 93.21(10)
Cu16 Cu14 Cu18 84.07(8)
Cu8 Cu14 Cu18 90.53(9)
Cu7 Cu14 Cu18 101.82(9)
Cu9 Cu14 Cu18 147.01(11)
Cu13 Cu14 Cu18 142.75(11)
Cu11 Cu14 Cu18 145.44(10)
C85 Cu14 Cu20 49.5(5)
C93 Cu14 Cu20 104.3(4)
Cu19 Cu14 Cu20 77.83(9)
Cu16 Cu14 Cu20 154.10(12)
Cu8 Cu14 Cu20 90.65(9)
Cu7 Cu14 Cu20 148.09(11)
Cu9 Cu14 Cu20 86.16(9)
Cu13 Cu14 Cu20 66.57(8)
Cu11 Cu14 Cu20 125.99(9)
Cu18 Cu14 Cu20 85.39(8)
C29 Cu11 C69 98.1(6)
C29 Cu11 C61 96.5(6)
C69 Cu11 C61 93.9(6)
C29 Cu11 Cu10 50.2(4)
C69 Cu11 Cu10 51.5(4)
C61 Cu11 Cu10 113.6(4)
C29 Cu11 Cu4 51.6(4)
C69 Cu11 Cu4 115.7(4)
C61 Cu11 Cu4 49.2(4)
Cu10 Cu11 Cu4 92.50(9)
C29 Cu11 Cu15 118.2(4)
C69 Cu11 Cu15 48.3(4)
C61 Cu11 Cu15 50.4(5)
Cu10 Cu11 Cu15 92.30(10)
Cu4 Cu11 Cu15 93.16(10)
C29 Cu11 Cu9 90.2(4)
C69 Cu11 Cu9 109.6(4)
C61 Cu11 Cu9 154.4(4)
Cu10 Cu11 Cu9 89.61(9)
Cu4 Cu11 Cu9 122.92(11)
Cu15 Cu11 Cu9 143.76(11)
C29 Cu11 Cu7 108.5(4)
C69 Cu11 Cu7 153.4(4)
C61 Cu11 Cu7 84.8(4)
Cu10 Cu11 Cu7 151.40(11)
Cu4 Cu11 Cu7 83.29(9)
Cu15 Cu11 Cu7 116.12(9)
Cu9 Cu11 Cu7 69.65(8)
C29 Cu11 Cu14 148.8(4)
C69 Cu11 Cu14 97.7(4)
C61 Cu11 Cu14 109.1(4)
Cu10 Cu11 Cu14 127.65(10)
Cu4 Cu11 Cu14 139.18(10)
Cu15 Cu11 Cu14 92.30(9)
Cu9 Cu11 Cu14 59.06(7)
Cu7 Cu11 Cu14 58.24(8)
C29 Cu11 Cu13 110.6(4)
C69 Cu11 Cu13 53.7(4)
C61 Cu11 Cu13 139.2(5)
Cu10 Cu11 Cu13 68.10(8)
Cu4 Cu11 Cu13 160.54(9)
Cu15 Cu11 Cu13 89.33(10)
Cu9 Cu11 Cu13 58.08(8)
Cu7 Cu11 Cu13 112.82(9)
Cu14 Cu11 Cu13 59.84(7)
C29 Cu11 Cu16 142.4(4)
C69 Cu11 Cu16 103.3(4)
C61 Cu11 Cu16 51.9(4)
Cu10 Cu11 Cu16 152.95(12)
Cu4 Cu11 Cu16 91.06(9)
Cu15 Cu11 Cu16 60.72(8)
Cu9 Cu11 Cu16 110.70(9)
Cu7 Cu11 Cu16 55.64(8)
Cu14 Cu11 Cu16 57.34(7)
Cu13 Cu11 Cu16 106.90(9)
C29 Cu11 Cu3 55.6(4)
C69 Cu11 Cu3 145.1(4)
C61 Cu11 Cu3 110.2(5)
Cu10 Cu11 Cu3 94.75(9)
Cu4 Cu11 Cu3 68.35(9)
Cu15 Cu11 Cu3 160.44(10)
Cu9 Cu11 Cu3 54.64(8)
Cu7 Cu11 Cu3 57.37(7)
Cu14 Cu11 Cu3 97.74(9)
Cu13 Cu11 Cu3 110.22(10)
Cu16 Cu11 Cu3 111.44(10)
C93 Cu16 C53 121.8(6)
C93 Cu16 C61 135.1(7)
C53 Cu16 C61 103.0(6)
C93 Cu16 C62 123.6(7)
C53 Cu16 C62 107.1(6)
C61 Cu16 C62 30.6(6)
C93 Cu16 Cu7 111.5(5)
C53 Cu16 Cu7 56.8(5)
C61 Cu16 Cu7 90.2(5)
C62 Cu16 Cu7 118.2(4)
C93 Cu16 C94 29.4(5)
C53 Cu16 C94 103.8(6)
C61 Cu16 C94 144.7(6)
C62 Cu16 C94 117.9(6)
Cu7 Cu16 C94 123.8(4)
C93 Cu16 Cu14 53.7(4)
C53 Cu16 Cu14 105.6(5)
C61 Cu16 Cu14 115.1(4)
C62 Cu16 Cu14 137.5(4)
Cu7 Cu16 Cu14 61.67(9)
C94 Cu16 Cu14 78.8(4)
C93 Cu16 Cu15 85.8(5)
C53 Cu16 Cu15 152.2(4)
C61 Cu16 Cu15 49.6(5)
C62 Cu16 Cu15 47.8(4)
Cu7 Cu16 Cu15 119.05(9)
C94 Cu16 Cu15 100.0(4)
Cu14 Cu16 Cu15 92.86(9)
C93 Cu16 Cu11 101.5(4)
C53 Cu16 Cu11 113.5(5)
C61 Cu16 Cu11 53.9(4)
C62 Cu16 Cu11 81.1(4)
Cu7 Cu16 Cu11 61.64(8)
C94 Cu16 Cu11 130.7(4)
Cu14 Cu16 Cu11 61.29(7)
Cu15 Cu16 Cu11 57.66(7)
C13 Cu3 C21 140.1(8)
C13 Cu3 C22 110.0(8)
C21 Cu3 C22 33.0(6)
C13 Cu3 C29 101.8(7)
C21 Cu3 C29 113.1(6)
C22 Cu3 C29 125.0(6)
C13 Cu3 Cu9 73.2(5)
C21 Cu3 Cu9 122.7(4)
C22 Cu3 Cu9 140.3(4)
C29 Cu3 Cu9 90.9(4)
C13 Cu3 Cu7 136.4(5)
C21 Cu3 Cu7 50.9(5)
C22 Cu3 Cu7 80.3(4)
C29 Cu3 Cu7 105.8(4)
Cu9 Cu3 Cu7 73.23(8)
C13 Cu3 Cu11 122.3(6)
C21 Cu3 Cu11 95.4(5)
C22 Cu3 Cu11 127.5(5)
C29 Cu3 Cu11 50.4(4)
Cu9 Cu3 Cu11 60.49(8)
Cu7 Cu3 Cu11 59.57(8)
C13 Cu3 Cu1 46.5(5)
C21 Cu3 Cu1 105.6(5)
C22 Cu3 Cu1 92.0(4)
C29 Cu3 Cu1 140.5(4)
Cu9 Cu3 Cu1 60.72(8)
Cu7 Cu3 Cu1 92.40(9)
Cu11 Cu3 Cu1 119.86(10)
C13 Cu3 Cu5 100.7(5)
C21 Cu3 Cu5 46.6(4)
C22 Cu3 Cu5 46.3(4)
C29 Cu3 Cu5 157.4(4)
Cu9 Cu3 Cu5 94.05(9)
Cu7 Cu3 Cu5 55.13(8)
Cu11 Cu3 Cu5 114.33(8)
Cu1 Cu3 Cu5 59.11(7)
C13 Cu3 Cu4 143.4(5)
C21 Cu3 Cu4 68.8(5)
C22 Cu3 Cu4 87.8(5)
C29 Cu3 Cu4 44.4(4)
Cu9 Cu3 Cu4 113.32(10)
Cu7 Cu3 Cu4 76.50(8)
Cu11 Cu3 Cu4 52.89(7)
Cu1 Cu3 Cu4 168.77(9)
Cu5 Cu3 Cu4 114.06(9)
C13 Cu3 Cu2 42.9(6)
C21 Cu3 Cu2 176.6(5)
C22 Cu3 Cu2 150.4(5)
C29 Cu3 Cu2 65.0(4)
Cu9 Cu3 Cu2 55.19(7)
Cu7 Cu3 Cu2 126.37(10)
Cu11 Cu3 Cu2 81.29(8)
Cu1 Cu3 Cu2 75.88(8)
Cu5 Cu3 Cu2 134.52(9)
Cu4 Cu3 Cu2 109.17(9)
C77 Cu9 C37 102.0(7)
C77 Cu9 Cu3 119.2(4)
C37 Cu9 Cu3 114.1(5)
C77 Cu9 Cu12 54.1(4)
C37 Cu9 Cu12 52.4(5)
Cu3 Cu9 Cu12 153.25(11)
C77 Cu9 Cu8 147.8(4)
C37 Cu9 Cu8 53.8(4)
Cu3 Cu9 Cu8 92.04(10)
Cu12 Cu9 Cu8 94.51(9)
C77 Cu9 Cu13 52.5(5)
C37 Cu9 Cu13 122.5(5)
Cu3 Cu9 Cu13 123.37(11)
Cu12 Cu9 Cu13 75.41(10)
Cu8 Cu9 Cu13 118.30(10)
C77 Cu9 Cu2 48.6(4)
C37 Cu9 Cu2 108.4(4)
Cu3 Cu9 Cu2 73.65(8)
Cu12 Cu9 Cu2 88.46(9)
Cu8 Cu9 Cu2 150.77(12)
Cu13 Cu9 Cu2 90.61(9)
C77 Cu9 Cu14 112.7(5)
C37 Cu9 Cu14 100.8(4)
Cu3 Cu9 Cu14 106.62(9)
Cu12 Cu9 Cu14 99.12(10)
Cu8 Cu9 Cu14 60.18(8)
Cu13 Cu9 Cu14 61.82(8)
Cu2 Cu9 Cu14 147.88(11)
C77 Cu9 Cu11 96.3(5)
C37 Cu9 Cu11 158.5(4)
Cu3 Cu9 Cu11 64.87(8)
Cu12 Cu9 Cu11 137.17(12)
Cu8 Cu9 Cu11 104.83(9)
Cu13 Cu9 Cu11 61.76(8)
Cu2 Cu9 Cu11 92.18(9)
Cu14 Cu9 Cu11 61.24(7)
C77 Cu9 Cu1 118.5(5)
C37 Cu9 Cu1 49.5(5)
Cu3 Cu9 Cu1 65.63(9)
Cu12 Cu9 Cu1 93.91(10)
Cu8 Cu9 Cu1 64.99(8)
Cu13 Cu9 Cu1 168.84(10)
Cu2 Cu9 Cu1 85.81(9)
Cu14 Cu9 Cu1 124.32(9)
Cu11 Cu9 Cu1 128.86(10)
C77 Cu9 Cu7 151.6(5)
C37 Cu9 Cu7 105.2(5)
Cu3 Cu9 Cu7 55.22(7)
Cu12 Cu9 Cu7 144.53(9)
Cu8 Cu9 Cu7 53.44(7)
Cu13 Cu9 Cu7 104.63(9)
Cu2 Cu9 Cu7 126.79(9)
Cu14 Cu9 Cu7 54.19(7)
Cu11 Cu9 Cu7 55.42(7)
Cu1 Cu9 Cu7 85.90(8)
C45 Cu8 C37 143.7(7)
C45 Cu8 C38 114.8(7)
C37 Cu8 C38 32.4(6)
C45 Cu8 C85 112.7(6)
C37 Cu8 C85 98.7(6)
C38 Cu8 C85 110.8(6)
C45 Cu8 Cu9 135.7(4)
C37 Cu8 Cu9 54.5(5)
C38 Cu8 Cu9 84.8(4)
C85 Cu8 Cu9 94.0(4)
C45 Cu8 Cu7 66.9(5)
C37 Cu8 Cu7 125.3(4)
C38 Cu8 Cu7 142.1(4)
C85 Cu8 Cu7 101.7(4)
Cu9 Cu8 Cu7 73.74(9)
C45 Cu8 Cu14 111.8(5)
C37 Cu8 Cu14 102.8(5)
C38 Cu8 Cu14 133.4(5)
C85 Cu8 Cu14 46.8(4)
Cu9 Cu8 Cu14 62.07(8)
Cu7 Cu8 Cu14 61.13(9)
C45 Cu8 Cu1 102.2(4)
C37 Cu8 Cu1 47.6(5)
C38 Cu8 Cu1 48.1(4)
C85 Cu8 Cu1 145.0(4)
Cu9 Cu8 Cu1 60.43(8)
Cu7 Cu8 Cu1 93.94(9)
Cu14 Cu8 Cu1 121.69(9)
C45 Cu8 Cu5 46.2(4)
C37 Cu8 Cu5 107.6(5)
C38 Cu8 Cu5 95.7(4)
C85 Cu8 Cu5 152.6(4)
Cu9 Cu8 Cu5 95.06(9)
Cu7 Cu8 Cu5 56.69(8)
Cu14 Cu8 Cu5 117.58(10)
Cu1 Cu8 Cu5 60.06(8)
O2 Cu5 C45 103.8(6)
O2 Cu5 C22 107.9(7)
C45 Cu5 C22 146.5(7)
O2 Cu5 C21 141.1(6)
C45 Cu5 C21 112.0(7)
C22 Cu5 C21 34.6(7)
O2 Cu5 Cu7 167.2(4)
C45 Cu5 Cu7 65.7(5)
C22 Cu5 Cu7 84.1(6)
C21 Cu5 Cu7 51.5(5)
O2 Cu5 Cu1 81.8(4)
C45 Cu5 Cu1 100.2(4)
C22 Cu5 Cu1 95.0(4)
C21 Cu5 Cu1 105.5(4)
Cu7 Cu5 Cu1 92.59(9)
O2 Cu5 Cu8 112.0(4)
C45 Cu5 Cu8 45.0(4)
C22 Cu5 Cu8 127.2(5)
C21 Cu5 Cu8 104.1(5)
Cu7 Cu5 Cu8 55.59(8)
Cu1 Cu5 Cu8 59.14(7)
O2 Cu5 Cu3 127.9(3)
C45 Cu5 Cu3 114.6(4)
C22 Cu5 Cu3 51.0(5)
C21 Cu5 Cu3 47.2(4)
Cu7 Cu5 Cu3 56.12(7)
Cu1 Cu5 Cu3 58.43(7)
Cu8 Cu5 Cu3 77.15(8)
O11 Cu20 C101 136.6(6)
O11 Cu20 C85 101.0(6)
C101 Cu20 C85 121.8(7)
O11 Cu20 C102 105.2(6)
C101 Cu20 C102 33.9(6)
C85 Cu20 C102 144.4(7)
O11 Cu20 Cu14 142.6(4)
C101 Cu20 Cu14 79.5(5)
C85 Cu20 Cu14 47.1(4)
C102 Cu20 Cu14 112.1(4)
O11 Cu20 Cu12 78.0(4)
C101 Cu20 Cu12 98.5(4)
C85 Cu20 Cu12 101.2(5)
C102 Cu20 Cu12 107.4(4)
Cu14 Cu20 Cu12 88.92(9)
O11 Cu20 Cu13 138.9(3)
C101 Cu20 Cu13 42.5(5)
C85 Cu20 Cu13 102.4(4)
C102 Cu20 Cu13 72.4(4)
Cu14 Cu20 Cu13 56.36(7)
Cu12 Cu20 Cu13 64.59(7)
O3 Cu6 C21 109.5(6)
O3 Cu6 C53 143.9(6)
C21 Cu6 C53 106.1(7)
O3 Cu6 C54 109.2(6)
C21 Cu6 C54 137.8(6)
C53 Cu6 C54 35.3(6)
O3 Cu6 Cu7 158.0(3)
C21 Cu6 Cu7 52.9(5)
C53 Cu6 Cu7 56.8(5)
C54 Cu6 Cu7 92.0(5)
O3 Cu6 Cu4 83.6(3)
C21 Cu6 Cu4 71.0(4)
C53 Cu6 Cu4 113.8(5)
C54 Cu6 Cu4 129.9(5)
Cu7 Cu6 Cu4 78.13(8)
O7 Cu18 C85 140.0(6)
O7 Cu18 C86 105.5(6)
C85 Cu18 C86 34.7(6)
O7 Cu18 C93 126.1(5)
C85 Cu18 C93 93.4(6)
C86 Cu18 C93 128.1(5)
O7 Cu18 C94 94.5(5)
C85 Cu18 C94 125.3(6)
C86 Cu18 C94 160.0(5)
C93 Cu18 C94 31.9(5)
O7 Cu18 Cu14 157.6(4)
C85 Cu18 Cu14 47.2(4)
C86 Cu18 Cu14 80.1(4)
C93 Cu18 Cu14 50.6(4)
C94 Cu18 Cu14 81.0(4)
O7 Cu18 Cu17 81.4(4)
C85 Cu18 Cu17 91.8(5)
C86 Cu18 Cu17 90.0(5)
C93 Cu18 Cu17 93.0(4)
C94 Cu18 Cu17 92.1(5)
Cu14 Cu18 Cu17 76.94(8)
O9 Cu19 C93 108.2(6)
O9 Cu19 C101 109.7(7)
C93 Cu19 C101 126.6(7)
O9 Cu19 Cu14 163.2(4)
C93 Cu19 Cu14 55.2(5)
C101 Cu19 Cu14 84.9(6)
O9 Cu19 Cu13 131.8(4)
C93 Cu19 Cu13 118.3(5)
C101 Cu19 Cu13 50.4(5)
Cu14 Cu19 Cu13 63.91(8)
O9 Cu19 Cu15 83.2(4)
C93 Cu19 Cu15 84.7(4)
C101 Cu19 Cu15 135.7(4)
Cu14 Cu19 Cu15 92.18(10)
Cu13 Cu19 Cu15 88.85(9)
C101 Cu13 C77 128.6(7)
C101 Cu13 C69 110.4(7)
C77 Cu13 C69 117.2(6)
C101 Cu13 C78 100.0(7)
C77 Cu13 C78 32.1(6)
C69 Cu13 C78 130.8(5)
C101 Cu13 Cu19 51.4(5)
C77 Cu13 Cu19 167.6(5)
C69 Cu13 Cu19 69.4(4)
C78 Cu13 Cu19 151.4(4)
C101 Cu13 C70 106.7(7)
C77 Cu13 C70 104.8(6)
C69 Cu13 C70 30.1(5)
C78 Cu13 C70 105.0(5)
Cu19 Cu13 C70 85.9(4)
C101 Cu13 Cu9 125.9(6)
C77 Cu13 Cu9 51.8(5)
C69 Cu13 Cu9 110.2(5)
C78 Cu13 Cu9 78.4(5)
Cu19 Cu13 Cu9 116.78(10)
C70 Cu13 Cu9 126.2(4)
C101 Cu13 Cu14 81.3(5)
C77 Cu13 Cu14 110.1(5)
C69 Cu13 Cu14 96.8(4)
C78 Cu13 Cu14 126.0(4)
Cu19 Cu13 Cu14 57.72(8)
C70 Cu13 Cu14 126.5(3)
Cu9 Cu13 Cu14 59.82(8)
C101 Cu13 Cu11 130.8(5)
C77 Cu13 Cu11 94.6(4)
C69 Cu13 Cu11 52.2(4)
C78 Cu13 Cu11 126.6(5)
Cu19 Cu13 Cu11 81.23(9)
C70 Cu13 Cu11 78.2(4)
Cu9 Cu13 Cu11 60.16(8)
Cu14 Cu13 Cu11 60.07(7)
C101 Cu13 Cu10 150.7(6)
C77 Cu13 Cu10 72.1(4)
C69 Cu13 Cu10 45.1(4)
C78 Cu13 Cu10 91.6(4)
Cu19 Cu13 Cu10 113.51(9)
C70 Cu13 Cu10 44.0(4)
Cu9 Cu13 Cu10 82.63(9)
Cu14 Cu13 Cu10 113.26(9)
Cu11 Cu13 Cu10 53.41(7)
C101 Cu13 Cu20 44.4(6)
C77 Cu13 Cu20 98.9(4)
C69 Cu13 Cu20 141.9(4)
C78 Cu13 Cu20 86.4(4)
Cu19 Cu13 Cu20 73.00(8)
C70 Cu13 Cu20 151.0(4)
Cu9 Cu13 Cu20 81.85(9)
Cu14 Cu13 Cu20 57.07(7)
Cu11 Cu13 Cu20 116.60(9)
Cu10 Cu13 Cu20 164.45(11)
O6 Cu2 C77 102.6(6)
O6 Cu2 C13 138.5(6)
C77 Cu2 C13 117.5(7)
O6 Cu2 C14 104.4(6)
C77 Cu2 C14 143.5(7)
C13 Cu2 C14 35.1(6)
O6 Cu2 Cu9 152.4(4)
C77 Cu2 Cu9 52.1(5)
C13 Cu2 Cu9 68.9(4)
C14 Cu2 Cu9 103.2(5)
O6 Cu2 Cu10 79.6(4)
C77 Cu2 Cu10 72.9(5)
C13 Cu2 Cu10 120.6(4)
C14 Cu2 Cu10 136.1(5)
Cu9 Cu2 Cu10 81.66(9)
O6 Cu2 Cu3 143.1(4)
C77 Cu2 Cu3 101.0(4)
C13 Cu2 Cu3 40.5(4)
C14 Cu2 Cu3 70.3(5)
Cu9 Cu2 Cu3 51.15(7)
Cu10 Cu2 Cu3 80.69(8)
O8 Cu17 C53 97.4(6)
O8 Cu17 C45 144.8(6)
C53 Cu17 C45 112.5(7)
O8 Cu17 C46 109.6(5)
C53 Cu17 C46 139.4(6)
C45 Cu17 C46 35.2(5)
O8 Cu17 Cu7 150.0(4)
C53 Cu17 Cu7 55.8(5)
C45 Cu17 Cu7 65.0(4)
C46 Cu17 Cu7 100.2(4)
O8 Cu17 Cu18 77.5(4)
C53 Cu17 Cu18 106.8(5)
C45 Cu17 Cu18 109.2(4)
C46 Cu17 Cu18 108.2(4)
Cu7 Cu17 Cu18 96.50(9)
O12 Cu12 C37 100.7(6)
O12 Cu12 C78 118.5(6)
C37 Cu12 C78 140.1(7)
O12 Cu12 C77 153.5(6)
C37 Cu12 C77 104.5(7)
C78 Cu12 C77 35.7(7)
O12 Cu12 Cu9 152.8(4)
C37 Cu12 Cu9 55.6(5)
C78 Cu12 Cu9 87.3(5)
C77 Cu12 Cu9 53.6(4)
O12 Cu12 Cu20 83.4(3)
C37 Cu12 Cu20 95.5(4)
C78 Cu12 Cu20 95.7(4)
C77 Cu12 Cu20 102.1(5)
Cu9 Cu12 Cu20 85.65(9)
C3 O4 Cu4 132.0(10)
C11 O12 Cu12 123.2(11)
C5 O5 Cu10 126.9(10)
C7 O7 Cu18 119.7(10)
C1 O1 Cu1 124.1(11)
C9 O10 Cu15 123.2(13)
C1 O2 Cu5 126.1(12)
C11 O11 Cu20 129.0(11)
C5 O6 Cu2 127.2(10)
C7 O8 Cu17 125.6(11)
C9 O9 Cu19 121.5(12)
C3 O3 Cu6 122.4(11)
C109 O13 C112 107.4(15)
C120 O15 C117 106.9(17)
C54 C53 Cu17 125.8(12)
C54 C53 Cu6 75.0(10)
Cu17 C53 Cu6 129.2(9)
C54 C53 Cu16 119.4(14)
Cu17 C53 Cu16 103.0(7)
Cu6 C53 Cu16 102.3(7)
C54 C53 Cu7 148.0(13)
Cu17 C53 Cu7 75.2(6)
Cu6 C53 Cu7 73.0(5)
Cu16 C53 Cu7 70.3(5)
C22 C21 Cu6 141.4(14)
C22 C21 Cu7 140.6(14)
Cu6 C21 Cu7 76.6(6)
C22 C21 Cu5 72.7(11)
Cu6 C21 Cu5 123.6(7)
Cu7 C21 Cu5 75.3(5)
C22 C21 Cu3 79.6(10)
Cu6 C21 Cu3 131.5(9)
Cu7 C21 Cu3 75.9(6)
Cu5 C21 Cu3 86.2(6)
C61 C62 C63 156.5(19)
C61 C62 Cu15 73.4(11)
C63 C62 Cu15 130.1(13)
C61 C62 Cu16 65.5(9)
C63 C62 Cu16 117.3(9)
Cu15 C62 Cu16 72.8(5)
C86 C85 Cu14 149.1(14)
C86 C85 Cu20 127.0(13)
Cu14 C85 Cu20 83.4(6)
C86 C85 Cu18 75.6(10)
Cu14 C85 Cu18 82.8(6)
Cu20 C85 Cu18 123.7(9)
C86 C85 Cu8 97.3(13)
Cu14 C85 Cu8 70.9(5)
Cu20 C85 Cu8 113.5(7)
Cu18 C85 Cu8 112.6(7)
C72 C71 C70 120.6(15)
C72 C71 C76 116.4(16)
C70 C71 C76 122.9(15)
C38 C37 Cu12 145.2(15)
C38 C37 Cu1 74.6(12)
Cu12 C37 Cu1 131.0(7)
C38 C37 Cu8 79.7(11)
Cu12 C37 Cu8 121.4(9)
Cu1 C37 Cu8 83.0(7)
C38 C37 Cu9 142.7(16)
Cu12 C37 Cu9 71.9(6)
Cu1 C37 Cu9 78.5(6)
Cu8 C37 Cu9 71.6(6)
C78 C77 Cu2 138.9(12)
C78 C77 Cu9 137.1(12)
Cu2 C77 Cu9 79.3(6)
C78 C77 Cu12 70.4(10)
Cu2 C77 Cu12 120.0(9)
Cu9 C77 Cu12 72.4(5)
C78 C77 Cu13 86.5(12)
Cu2 C77 Cu13 128.1(8)
Cu9 C77 Cu13 75.7(5)
Cu12 C77 Cu13 94.4(6)
C37 C38 C39 155.1(18)
C37 C38 Cu1 71.1(11)
C39 C38 Cu1 127.1(13)
C37 C38 Cu8 67.9(11)
C39 C38 Cu8 127.5(11)
Cu1 C38 Cu8 79.0(5)
C94 C93 Cu19 140.5(15)
C94 C93 Cu16 96.0(12)
Cu19 C93 Cu16 105.7(6)
C94 C93 Cu14 144.0(15)
Cu19 C93 Cu14 74.5(5)
Cu16 C93 Cu14 75.4(5)
C94 C93 Cu18 74.9(10)
Cu19 C93 Cu18 125.2(7)
Cu16 C93 Cu18 109.4(8)
Cu14 C93 Cu18 75.3(5)
C46 C45 Cu8 126.7(13)
C46 C45 Cu5 138.7(14)
Cu8 C45 Cu5 88.8(5)
C46 C45 Cu17 73.7(10)
Cu8 C45 Cu17 102.4(7)
Cu5 C45 Cu17 123.3(8)
C46 C45 Cu7 141.2(13)
Cu8 C45 Cu7 66.5(4)
Cu5 C45 Cu7 67.0(4)
Cu17 C45 Cu7 67.6(5)
C28 C23 C24 120.0(16)
C28 C23 C22 122.4(14)
C24 C23 C22 117.6(14)
C113 O14 C116 108.5(17)
C59 C60 C55 121.0(18)
C59 C60 H60 119.5
C55 C60 H60 119.5
C88 C87 C92 118.2(17)
C88 C87 C86 119.9(14)
C92 C87 C86 121.8(17)
C125 O17 C128 109(2)
C85 C86 C87 159.6(17)
C85 C86 Cu18 69.7(11)
C87 C86 Cu18 130.6(11)
C67 C68 C63 121.9(18)
C67 C68 H68 119.1
C63 C68 H68 119.1
C45 C46 C47 165.9(18)
C45 C46 Cu17 71.1(11)
C47 C46 Cu17 122.6(12)
C70 C69 Cu15 140.3(14)
C70 C69 Cu10 72.3(11)
Cu15 C69 Cu10 129.9(9)
C70 C69 Cu11 141.8(14)
Cu15 C69 Cu11 75.7(5)
Cu10 C69 Cu11 72.3(5)
C70 C69 Cu13 89.0(11)
Cu15 C69 Cu13 121.6(7)
Cu10 C69 Cu13 84.9(5)
Cu11 C69 Cu13 74.1(5)
C53 C54 C55 160.2(16)
C53 C54 Cu6 69.7(10)
C55 C54 Cu6 130.0(12)
O5 C5 O6 125.0(14)
O5 C5 C6 117.3(15)
O6 C5 C6 117.6(14)
O4 C3 O3 125.7(16)
O4 C3 C4 117.3(14)
O3 C3 C4 117.0(14)
C69 C70 C71 156.4(18)
C69 C70 Cu10 71.6(12)
C71 C70 Cu10 132.0(11)
C69 C70 Cu13 60.9(9)
C71 C70 Cu13 118.5(11)
Cu10 C70 Cu13 76.9(6)
C89 C88 C87 123.3(16)
C89 C88 H88 118.3
C87 C88 H88 118.3
C84 C79 C80 120.4(17)
C84 C79 C78 118.6(17)
C80 C79 C78 121.0(16)
C21 C22 C23 155.3(17)
C21 C22 Cu5 72.7(10)
C23 C22 Cu5 128.2(13)
C21 C22 Cu3 67.4(11)
C23 C22 Cu3 122.8(10)
Cu5 C22 Cu3 82.7(6)
C65 C66 C67 118.6(17)
C65 C66 H66 120.7
C67 C66 H66 120.7
O2 C1 O1 123.1(18)
O2 C1 C2 121.2(16)
O1 C1 C2 115.5(15)
C63 C64 C65 119.6(18)
C63 C64 H64 120.2
C65 C64 H64 120.2
C62 C61 Cu4 143.4(13)
C62 C61 Cu15 72.1(12)
Cu4 C61 Cu15 131.0(8)
C62 C61 Cu16 83.9(10)
Cu4 C61 Cu16 125.1(8)
Cu15 C61 Cu16 76.9(6)
C62 C61 Cu11 142.0(14)
Cu4 C61 Cu11 73.4(6)
Cu15 C61 Cu11 72.8(5)
Cu16 C61 Cu11 74.2(5)
C13 C14 C15 158(2)
C13 C14 Cu2 72.2(13)
C15 C14 Cu2 130.2(13)
C77 C78 C79 157.3(17)
C77 C78 Cu12 73.9(12)
C79 C78 Cu12 128.2(13)
C77 C78 Cu13 61.3(10)
C79 C78 Cu13 118.6(12)
Cu12 C78 Cu13 87.4(6)
C30 C29 Cu10 143.9(14)
C30 C29 Cu4 71.2(11)
Cu10 C29 Cu4 125.9(8)
C30 C29 Cu11 140.4(13)
Cu10 C29 Cu11 73.2(6)
Cu4 C29 Cu11 73.0(5)
C30 C29 Cu3 85.7(13)
Cu10 C29 Cu3 124.5(8)
Cu4 C29 Cu3 83.9(5)
Cu11 C29 Cu3 74.0(4)
C64 C63 C68 118.5(16)
C64 C63 C62 122.2(16)
C68 C63 C62 119.2(17)
C35 C36 C31 119.1(17)
C35 C36 H36 120.4
C31 C36 H36 120.4
C55 C56 C57 120.4(19)
C55 C56 H56 119.8
C57 C56 H56 119.8
C29 C30 C31 153.9(16)
C29 C30 Cu4 75.2(11)
C31 C30 Cu4 130.8(13)
C81 C80 C79 120.4(18)
C81 C80 H80 119.8
C79 C80 H80 119.8
C14 C13 Cu3 139.1(14)
C14 C13 Cu1 131.6(15)
Cu3 C13 Cu1 88.1(6)
C14 C13 Cu2 72.7(12)
Cu3 C13 Cu2 96.5(8)
Cu1 C13 Cu2 121.8(9)
C73 C72 C71 121.8(16)
C73 C72 H72 119.1
C71 C72 H72 119.1
C66 C65 C64 121.8(19)
C66 C65 H65 119.1
C64 C65 H65 119.1
C40 C39 C38 123.8(16)
C40 C39 C44 117.0(16)
C38 C39 C44 119.1(17)
C20 C15 C16 118.3(15)
C20 C15 C14 120.3(15)
C16 C15 C14 121.3(17)
C5 C6 H6A 109.5
C5 C6 H6B 109.5
H6A C6 H6B 109.5
C5 C6 H6C 109.5
H6A C6 H6C 109.5
H6B C6 H6C 109.5
C42 C41 C40 119.6(19)
C42 C41 H41 120.2
C40 C41 H41 120.2
C52 C47 C48 119.9(16)
C52 C47 C46 119.6(15)
C48 C47 C46 120.5(16)
C56 C55 C60 118.4(15)
C56 C55 C54 121.0(17)
C60 C55 C54 120.5(15)
C100 C95 C96 119.0(17)
C100 C95 C94 119.8(16)
C96 C95 C94 121.2(17)
C104 C103 C108 119.0(19)
C104 C103 C102 119.3(16)
C108 C103 C102 121.5(17)
O9 C9 O10 128.5(19)
O9 C9 C10 117.2(17)
O10 C9 C10 114.3(18)
C32 C31 C36 118.9(16)
C32 C31 C30 122.7(15)
C36 C31 C30 118.4(15)
C124 O16 C121 104.6(18)
C97 C96 C95 118.6(17)
C97 C96 H96 120.7
C95 C96 H96 120.7
C28 C27 C26 120.0(16)
C28 C27 H27 120.0
C26 C27 H27 120.0
C19 C20 C15 121.6(17)
C19 C20 H20 119.2
C15 C20 H20 119.2
C99 C100 C95 120.5(19)
C99 C100 H100 119.7
C95 C100 H100 119.7
C51 C52 C47 119.4(17)
C51 C52 H52 120.3
C47 C52 H52 120.3
C82 C83 C84 119.9(18)
C82 C83 H83 120.1
C84 C83 H83 120.1
C33 C32 C31 121.0(17)
C33 C32 H32 119.5
C31 C32 H32 119.5
C35 C34 C33 121.8(16)
C35 C34 H34 119.1
C33 C34 H34 119.1
C41 C42 C43 121.3(17)
C41 C42 H42 119.4
C43 C42 H42 119.4
C75 C76 C71 121.3(17)
C75 C76 H76 119.4
C71 C76 H76 119.4
C18 C17 C16 120.9(16)
C18 C17 H17 119.6
C16 C17 H17 119.6
C3 C4 H4A 109.5
C3 C4 H4B 109.5
H4A C4 H4B 109.5
C3 C4 H4C 109.5
H4A C4 H4C 109.5
H4B C4 H4C 109.5
O13 C112 C111 105.8(15)
O13 C112 H11A 110.6
C111 C112 H11A 110.6
O13 C112 H11B 110.6
C111 C112 H11B 110.6
H11A C112 H11B 108.7
C25 C24 C23 118.3(17)
C25 C24 H24 120.9
C23 C24 H24 120.9
O7 C7 O8 128.2(15)
O7 C7 C8 117.6(16)
O8 C7 C8 114.2(16)
C72 C73 C74 120.8(18)
C72 C73 H73 119.6
C74 C73 H73 119.6
O11 C11 O12 124.5(15)
O11 C11 C12 117.9(14)
O12 C11 C12 117.6(16)
C108 C107 C106 120.9(18)
C108 C107 H107 119.5
C106 C107 H107 119.5
C93 C94 C95 165.0(18)
C93 C94 Cu18 73.2(10)
C95 C94 Cu18 120.8(11)
C93 C94 Cu16 54.6(10)
C95 C94 Cu16 124.5(12)
Cu18 C94 Cu16 94.6(7)
C68 C67 C66 119.4(18)
C68 C67 H67 120.3
C66 C67 H67 120.3
C98 C97 C96 120.5(18)
C98 C97 H97 119.8
C96 C97 H97 119.8
C39 C40 C41 121.5(17)
C39 C40 H40 119.2
C41 C40 H40 119.2
C105 C106 C107 118.2(19)
C105 C106 H106 120.9
C107 C106 H106 120.9
C23 C28 C27 119.8(16)
C23 C28 H28 120.1
C27 C28 H28 120.1
C25 C26 C27 119.0(18)
C25 C26 H26 120.5
C27 C26 H26 120.5
C107 C108 C103 121(2)
C107 C108 H108 119.6
C103 C108 H108 119.6
C102 C101 Cu13 144.8(14)
C102 C101 Cu19 136.9(14)
Cu13 C101 Cu19 78.2(7)
C102 C101 Cu20 80.2(13)
Cu13 C101 Cu20 93.0(8)
Cu19 C101 Cu20 106.6(8)
C105 C104 C103 120.3(18)
C105 C104 H104 119.9
C103 C104 H104 119.9
C44 C43 C42 118.3(17)
C44 C43 H43 120.9
C42 C43 H43 120.9
C79 C84 C83 118.9(18)
C79 C84 H84 120.5
C83 C84 H84 120.5
C34 C35 C36 120.7(16)
C34 C35 H35 119.7
C36 C35 H35 119.7
C91 C92 C87 119(2)
C91 C92 H92 120.6
C87 C92 H92 120.6
C49 C48 C47 118.7(18)
C49 C48 H48 120.6
C47 C48 H48 120.6
C43 C44 C39 122.2(18)
C43 C44 H44 118.9
C39 C44 H44 118.9
C101 C102 C103 164(2)
C101 C102 Cu20 65.9(13)
C103 C102 Cu20 129.4(13)
C90 C91 C92 120.3(17)
C90 C91 H91 119.9
C92 C91 H91 119.9
C1 C2 H2A 109.5
C1 C2 H2B 109.5
H2A C2 H2B 109.5
C1 C2 H2C 109.5
H2A C2 H2C 109.5
H2B C2 H2C 109.5
C17 C18 C19 119.0(17)
C17 C18 H18 120.5
C19 C18 H18 120.5
C83 C82 C81 122(2)
C83 C82 H82 118.9
C81 C82 H82 118.9
C88 C89 C90 115.3(18)
C88 C89 H89 122.3
C90 C89 H89 122.3
C60 C59 C58 120(2)
C60 C59 H59 119.8
C58 C59 H59 119.8
O14 C113 C114 107(2)
O14 C113 H11C 110.3
C114 C113 H11C 110.3
O14 C113 H11D 110.3
C114 C113 H11D 110.3
H11C C113 H11D 108.6
C73 C74 C75 118.3(19)
C73 C74 H74 120.9
C75 C74 H74 120.9
C58 C57 C56 121(2)
C58 C57 H57 119.7
C56 C57 H57 119.7
C109 C110 C111 106.2(16)
C109 C110 H11E 110.5
C111 C110 H11E 110.5
C109 C110 H11F 110.5
C111 C110 H11F 110.5
H11E C110 H11F 108.7
C57 C58 C59 119.2(18)
C57 C58 H58 120.4
C59 C58 H58 120.4
C17 C16 C15 119.3(18)
C17 C16 H16 120.3
C15 C16 H16 120.3
C9 C10 H10A 109.5
C9 C10 H10B 109.5
H10A C10 H10B 109.5
C9 C10 H10C 109.5
H10A C10 H10C 109.5
H10B C10 H10C 109.5
C76 C75 C74 121.5(16)
C76 C75 H75 119.3
C74 C75 H75 119.3
C91 C90 C89 124.1(17)
C91 C90 H90 118.0
C89 C90 H90 118.0
C34 C33 C32 118.5(19)
C34 C33 H33 120.8
C32 C33 H33 120.8
C11 C12 H12A 109.5
C11 C12 H12B 109.5
H12A C12 H12B 109.5
C11 C12 H12C 109.5
H12A C12 H12C 109.5
H12B C12 H12C 109.5
O13 C109 C110 103.9(16)
O13 C109 H10D 111.0
C110 C109 H10D 111.0
O13 C109 H10E 111.0
C110 C109 H10E 111.0
H10D C109 H10E 109.0
C20 C19 C18 121(2)
C20 C19 H19 119.5
C18 C19 H19 119.5
C7 C8 H8A 109.5
C7 C8 H8B 109.5
H8A C8 H8B 109.5
C7 C8 H8C 109.5
H8A C8 H8C 109.5
H8B C8 H8C 109.5
O16 C124 C123 110(2)
O16 C124 H12D 109.7
C123 C124 H12D 109.7
O16 C124 H12E 109.7
C123 C124 H12E 109.7
H12D C124 H12E 108.2
C112 C111 C110 103.4(19)
C112 C111 H11G 111.1
C110 C111 H11G 111.1
C112 C111 H11H 111.1
C110 C111 H11H 111.1
H11G C111 H11H 109.0
C26 C25 C24 123.0(19)
C26 C25 H25 118.5
C24 C25 H25 118.5
C121 C122 C123 106(2)
C121 C122 H12F 110.6
C123 C122 H12F 110.6
C121 C122 H12G 110.6
C123 C122 H12G 110.6
H12F C122 H12G 108.7
C50 C49 C48 121.8(18)
C50 C49 H49 119.1
C48 C49 H49 119.1
C50 C51 C52 118.7(18)
C50 C51 H51 120.6
C52 C51 H51 120.6
C99 C98 C97 121.6(19)
C99 C98 H98 119.2
C97 C98 H98 119.2
C118 C117 O15 107.9(19)
C118 C117 H11I 110.1
O15 C117 H11I 110.1
C118 C117 H11J 110.1
O15 C117 H11J 110.1
H11I C117 H11J 108.4
C82 C81 C80 118(2)
C82 C81 H81 121.1
C80 C81 H81 121.1
C49 C50 C51 121.4(17)
C49 C50 H50 119.3
C51 C50 H50 119.3
O14 C116 C115 107(2)
O14 C116 H11K 110.4
C115 C116 H11K 110.4
O14 C116 H11L 110.4
C115 C116 H11L 110.4
H11K C116 H11L 108.6
C104 C105 C106 121(2)
C104 C105 H105 119.7
C106 C105 H105 119.7
C114 C115 C116 105(2)
C114 C115 H11M 110.7
C116 C115 H11M 110.7
C114 C115 H11N 110.7
C116 C115 H11N 110.7
H11M C115 H11N 108.8
C119 C120 O15 108(2)
C119 C120 H12H 110.0
O15 C120 H12H 110.0
C119 C120 H12I 110.0
O15 C120 H12I 110.0
H12H C120 H12I 108.4
C124 C123 C122 102.1(19)
C124 C123 H12J 111.3
C122 C123 H12J 111.3
C124 C123 H12K 111.3
C122 C123 H12K 111.3
H12J C123 H12K 109.2
C98 C99 C100 120(2)
C98 C99 H99 120.1
C100 C99 H99 120.1
C115 C114 C113 105(2)
C115 C114 H11O 110.7
C113 C114 H11O 110.7
C115 C114 H11P 110.7
C113 C114 H11P 110.7
H11O C114 H11P 108.8
C122 C121 O16 105(2)
C122 C121 H12L 110.7
O16 C121 H12L 110.7
C122 C121 H12M 110.7
O16 C121 H12M 110.7
H12L C121 H12M 108.8
O17 C125 C126 104(3)
O17 C125 H12N 111.0
C126 C125 H12N 111.0
O17 C125 H12O 111.0
C126 C125 H12O 111.0
H12N C125 H12O 109.0
C117 C118 C119 102(2)
C117 C118 H11Q 111.5
C119 C118 H11Q 111.5
C117 C118 H11R 111.5
C119 C118 H11R 111.5
H11Q C118 H11R 109.3
C127 C128 O17 104(2)
C127 C128 H12P 111.0
O17 C128 H12P 111.0
C127 C128 H12Q 111.0
O17 C128 H12Q 111.0
H12P C128 H12Q 109.0
C120 C119 C118 105(3)
C120 C119 H11S 110.8
C118 C119 H11S 110.8
C120 C119 H11T 110.8
C118 C119 H11T 110.8
H11S C119 H11T 108.9
C127 C126 C125 108(3)
C127 C126 H12R 110.0
C125 C126 H12R 110.0
C127 C126 H12S 110.0
C125 C126 H12S 110.0
H12R C126 H12S 108.4
C126 C127 C128 106(3)
C126 C127 H12T 110.5
C128 C127 H12T 110.5
C126 C127 H12U 110.5
C128 C127 H12U 110.5
H12T C127 H12U 108.7

loop_
_geom_bond_atom_site_label_1
_geom_bond_atom_site_label_2
_geom_bond_distance
Cu15 O10 1.944(13)
Cu15 C69 1.978(15)
Cu15 C62 2.055(17)
Cu15 C61 2.069(18)
Cu15 Cu11 2.565(3)
Cu15 Cu16 2.648(3)
Cu15 Cu19 2.729(3)
Cu7 C21 2.066(17)
Cu7 C53 2.205(18)
Cu7 Cu16 2.481(3)
Cu7 Cu8 2.520(3)
Cu7 Cu6 2.521(3)
Cu7 C45 2.527(16)
Cu7 Cu5 2.553(3)
Cu7 Cu17 2.578(3)
Cu7 Cu3 2.583(3)
Cu7 Cu14 2.586(3)
Cu7 Cu11 2.644(3)
Cu7 Cu9 3.011(3)
Cu4 O4 1.948(11)
Cu4 C61 2.014(18)
Cu4 C30 2.047(15)
Cu4 C29 2.091(16)
Cu4 Cu11 2.550(3)
Cu4 Cu6 2.934(3)
Cu4 Cu3 2.972(3)
Cu1 O1 1.964(13)
Cu1 C13 2.021(16)
Cu1 C37 2.069(19)
Cu1 C38 2.109(14)
Cu1 Cu9 2.667(3)
Cu1 Cu8 2.779(3)
Cu1 Cu3 2.786(3)
Cu1 Cu5 2.806(3)
Cu10 O5 1.954(10)
Cu10 C29 2.017(18)
Cu10 C70 2.07(2)
Cu10 C69 2.065(15)
Cu10 Cu11 2.514(3)
Cu10 Cu13 2.905(3)
Cu10 Cu2 2.933(3)
Cu14 C85 1.979(16)
Cu14 C93 2.135(15)
Cu14 Cu19 2.506(3)
Cu14 Cu16 2.562(3)
Cu14 Cu8 2.564(3)
Cu14 Cu9 2.611(3)
Cu14 Cu13 2.663(3)
Cu14 Cu11 2.669(3)
Cu14 Cu18 2.674(2)
Cu14 Cu20 2.685(3)
Cu11 C29 2.192(15)
Cu11 C69 2.194(17)
Cu11 C61 2.244(16)
Cu11 Cu9 2.628(3)
Cu11 Cu13 2.669(3)
Cu11 Cu16 2.671(3)
Cu11 Cu3 2.734(3)
Cu16 C93 2.054(16)
Cu16 C53 2.102(17)
Cu16 C61 2.184(15)
Cu16 C62 2.387(14)
Cu16 C94 2.507(18)
Cu3 C13 1.986(15)
Cu3 C21 2.132(15)
Cu3 C22 2.272(18)
Cu3 C29 2.346(16)
Cu3 Cu9 2.463(3)
Cu3 Cu5 2.899(3)
Cu3 Cu2 3.034(3)
Cu9 C77 2.085(17)
Cu9 C37 2.145(18)
Cu9 Cu12 2.470(3)
Cu9 Cu8 2.499(3)
Cu9 Cu13 2.572(3)
Cu9 Cu2 2.597(2)
Cu8 C45 1.998(15)
Cu8 C37 2.126(17)
Cu8 C38 2.258(17)
Cu8 C85 2.403(18)
Cu8 Cu5 2.826(3)
Cu5 O2 1.955(13)
Cu5 C45 2.040(15)
Cu5 C22 2.113(15)
Cu5 C21 2.113(17)
Cu20 O11 2.001(11)
Cu20 C101 2.06(2)
Cu20 C85 2.055(17)
Cu20 C102 2.22(2)
Cu20 Cu12 2.837(3)
Cu20 Cu13 2.935(3)
Cu6 O3 1.937(13)
Cu6 C21 2.003(16)
Cu6 C53 2.025(16)
Cu6 C54 2.086(15)
Cu18 O7 1.977(10)
Cu18 C85 2.066(16)
Cu18 C86 2.134(17)
Cu18 C93 2.240(16)
Cu18 C94 2.259(16)
Cu18 Cu17 2.888(3)
Cu19 O9 1.973(14)
Cu19 C93 2.000(16)
Cu19 C101 2.014(18)
Cu19 Cu13 2.524(3)
Cu13 C101 1.987(17)
Cu13 C77 2.104(17)
Cu13 C69 2.236(15)
Cu13 C78 2.393(16)
Cu13 C70 2.558(16)
Cu2 O6 1.957(12)
Cu2 C77 1.981(16)
Cu2 C13 2.08(2)
Cu2 C14 2.09(2)
Cu17 O8 1.954(11)
Cu17 C53 2.014(16)
Cu17 C45 2.052(16)
Cu17 C46 2.083(17)
Cu12 O12 1.943(11)
Cu12 C37 2.06(2)
Cu12 C78 2.059(18)
Cu12 C77 2.100(15)
O4 C3 1.263(19)
O12 C11 1.272(18)
O5 C5 1.254(17)
O7 C7 1.26(2)
O1 C1 1.33(2)
O10 C9 1.27(2)
O2 C1 1.215(19)
O11 C11 1.23(2)
O6 C5 1.27(2)
O8 C7 1.26(2)
O9 C9 1.24(2)
O3 C3 1.264(18)
O13 C109 1.43(2)
O13 C112 1.47(2)
O15 C120 1.43(3)
O15 C117 1.45(2)
C53 C54 1.25(2)
C21 C22 1.26(2)
C62 C61 1.22(2)
C62 C63 1.47(2)
C85 C86 1.26(2)
C71 C72 1.41(2)
C71 C70 1.42(2)
C71 C76 1.43(2)
C37 C38 1.23(2)
C77 C78 1.28(2)
C38 C39 1.44(2)
C93 C94 1.24(2)
C45 C46 1.251(19)
C23 C28 1.38(2)
C23 C24 1.40(2)
C23 C22 1.46(2)
O14 C113 1.43(2)
O14 C116 1.41(3)
C60 C59 1.36(2)
C60 C55 1.40(3)
C60 H60 0.9500
C87 C88 1.38(2)
C87 C92 1.42(2)
C87 C86 1.44(2)
O17 C125 1.38(3)
O17 C128 1.47(3)
C68 C67 1.37(2)
C68 C63 1.40(2)
C68 H68 0.9500
C46 C47 1.45(2)
C69 C70 1.28(2)
C54 C55 1.43(2)
C5 C6 1.52(2)
C3 C4 1.49(2)
C88 C89 1.39(2)
C88 H88 0.9500
C79 C84 1.38(2)
C79 C80 1.38(2)
C79 C78 1.50(3)
C66 C65 1.37(3)
C66 C67 1.43(3)
C66 H66 0.9500
C1 C2 1.51(3)
C64 C63 1.41(2)
C64 C65 1.40(2)
C64 H64 0.9500
C14 C13 1.26(2)
C14 C15 1.45(2)
C29 C30 1.20(2)
C36 C35 1.39(2)
C36 C31 1.41(2)
C36 H36 0.9500
C56 C55 1.37(2)
C56 C57 1.39(3)
C56 H56 0.9500
C30 C31 1.50(2)
C80 C81 1.40(3)
C80 H80 0.9500
C72 C73 1.37(3)
C72 H72 0.9500
C65 H65 0.9500
C39 C40 1.37(2)
C39 C44 1.44(2)
C15 C20 1.40(2)
C15 C16 1.42(2)
C6 H6A 0.9800
C6 H6B 0.9800
C6 H6C 0.9800
C41 C42 1.38(3)
C41 C40 1.39(2)
C41 H41 0.9500
C47 C52 1.41(2)
C47 C48 1.42(2)
C95 C100 1.40(3)
C95 C96 1.40(2)
C95 C94 1.45(2)
C103 C104 1.39(3)
C103 C108 1.40(2)
C103 C102 1.42(3)
C9 C10 1.53(3)
C31 C32 1.40(3)
O16 C124 1.43(3)
O16 C121 1.48(3)
C96 C97 1.39(2)
C96 H96 0.9500
C27 C28 1.38(2)
C27 C26 1.41(2)
C27 H27 0.9500
C20 C19 1.36(2)
C20 H20 0.9500
C100 C99 1.36(3)
C100 H100 0.9500
C52 C51 1.41(2)
C52 H52 0.9500
C83 C82 1.36(3)
C83 C84 1.40(3)
C83 H83 0.9500
C32 C33 1.40(3)
C32 H32 0.9500
C34 C35 1.37(3)
C34 C33 1.37(2)
C34 H34 0.9500
C42 C43 1.40(3)
C42 H42 0.9500
C76 C75 1.33(3)
C76 H76 0.9500
C17 C18 1.40(3)
C17 C16 1.40(2)
C17 H17 0.9500
C4 H4A 0.9800
C4 H4B 0.9800
C4 H4C 0.9800
C112 C111 1.51(3)
C112 H11A 0.9900
C112 H11B 0.9900
C24 C25 1.38(3)
C24 H24 0.9500
C7 C8 1.56(2)
C73 C74 1.38(2)
C73 H73 0.9500
C11 C12 1.50(2)
C107 C108 1.35(3)
C107 C106 1.41(3)
C107 H107 0.9500
C67 H67 0.9500
C97 C98 1.35(3)
C97 H97 0.9500
C40 H40 0.9500
C106 C105 1.40(3)
C106 H106 0.9500
C28 H28 0.9500
C26 C25 1.33(3)
C26 H26 0.9500
C108 H108 0.9500
C101 C102 1.26(2)
C104 C105 1.37(3)
C104 H104 0.9500
C43 C44 1.36(3)
C43 H43 0.9500
C84 H84 0.9500
C35 H35 0.9500
C92 C91 1.38(3)
C92 H92 0.9500
C48 C49 1.37(2)
C48 H48 0.9500
C44 H44 0.9500
C91 C90 1.35(3)
C91 H91 0.9500
C2 H2A 0.9800
C2 H2B 0.9800
C2 H2C 0.9800
C18 C19 1.39(3)
C18 H18 0.9500
C82 C81 1.38(3)
C82 H82 0.9500
C89 C90 1.39(2)
C89 H89 0.9500
C59 C58 1.39(3)
C59 H59 0.9500
C113 C114 1.53(3)
C113 H11C 0.9900
C113 H11D 0.9900
C74 C75 1.41(3)
C74 H74 0.9500
C57 C58 1.37(3)
C57 H57 0.9500
C110 C109 1.55(3)
C110 C111 1.55(3)
C110 H11E 0.9900
C110 H11F 0.9900
C58 H58 0.9500
C16 H16 0.9500
C10 H10A 0.9800
C10 H10B 0.9800
C10 H10C 0.9800
C75 H75 0.9500
C90 H90 0.9500
C33 H33 0.9500
C12 H12A 0.9800
C12 H12B 0.9800
C12 H12C 0.9800
C109 H10D 0.9900
C109 H10E 0.9900
C19 H19 0.9500
C8 H8A 0.9800
C8 H8B 0.9800
C8 H8C 0.9800
C124 C123 1.49(3)
C124 H12D 0.9900
C124 H12E 0.9900
C111 H11G 0.9900
C111 H11H 0.9900
C25 H25 0.9500
C122 C121 1.45(3)
C122 C123 1.57(3)
C122 H12F 0.9900
C122 H12G 0.9900
C49 C50 1.36(3)
C49 H49 0.9500
C51 C50 1.39(3)
C51 H51 0.9500
C98 C99 1.36(3)
C98 H98 0.9500
C117 C118 1.45(3)
C117 H11I 0.9900
C117 H11J 0.9900
C81 H81 0.9500
C50 H50 0.9500
C116 C115 1.51(3)
C116 H11K 0.9900
C116 H11L 0.9900
C105 H105 0.9500
C115 C114 1.48(4)
C115 H11M 0.9900
C115 H11N 0.9900
C120 C119 1.38(4)
C120 H12H 0.9900
C120 H12I 0.9900
C123 H12J 0.9900
C123 H12K 0.9900
C99 H99 0.9500
C114 H11O 0.9900
C114 H11P 0.9900
C121 H12L 0.9900
C121 H12M 0.9900
C125 C126 1.53(4)
C125 H12N 0.9900
C125 H12O 0.9900
C118 C119 1.54(3)
C118 H11Q 0.9900
C118 H11R 0.9900
C128 C127 1.46(4)
C128 H12P 0.9900
C128 H12Q 0.9900
C119 H11S 0.9900
C119 H11T 0.9900
C126 C127 1.39(4)
C126 H12R 0.9900
C126 H12S 0.9900
C127 H12T 0.9900
C127 H12U 0.9900
